data_7718901
loop_
_publ_author_name
'Anzai, Togo'
'Sugamata, Koh'
'Morisako, Shogo'
'Sasamori, Takahiro'

_publ_section_title
;
 Structural characterization of a dicoordinated bis(ferrocenyl)aluminum
 cation.
;
_journal_issue 27
_journal_name_full 'Dalton transactions (Cambridge, England : 2003)'
_journal_page_first 10667
_journal_page_last 10672
_journal_paper_doi 10.1039/d5dt00966a
_journal_volume 54
_journal_year 2025
_chemical_formula_moiety 'C86 H108 Al Fe2 N2,C24 F20 B, 0.5(C5H12)'
_chemical_formula_sum 'C112 H114 Al B F20 Fe2 N2'
_chemical_formula_weight 2017.54
_space_group_crystal_system triclinic
_space_group_IT_number 2
_space_group_name_Hall '-P 1'
_space_group_name_H-M_alt 'P -1'
_atom_sites_solution_hydrogens geom
_audit_block_doi 10.5517/ccdc.csd.cc2myr3g
_audit_creation_method SHELXL-2014/7
_audit_update_record
;
2025-04-06 deposited with the CCDC.	2025-06-13 downloaded from the CCDC.
;
_cell_angle_alpha 103.766(7)
_cell_angle_beta 102.115(7)
_cell_angle_gamma 96.188(7)
_cell_formula_units_Z 2
_cell_length_a 16.0462(5)
_cell_length_b 16.7261(5)
_cell_length_c 20.4876(8)
_cell_measurement_reflns_used 69135
_cell_measurement_temperature 103(2)
_cell_measurement_theta_max 25.499
_cell_measurement_theta_min 2.994
_cell_volume 5149.2(4)
_computing_cell_refinement 'RAPID-AUTO (Rigaku, 1998)'
_computing_data_collection 'RAPID-AUTO (Rigaku, 1998)'
_computing_data_reduction 'RAPID-AUTO (Rigaku, 1998)'
_computing_molecular_graphics 'Yadokari-XG (Wakita, Nemoto et al., 2009)'
_computing_publication_material 'Yadokari-XG (Wakita, Nemoto et al., 2009)'
_computing_structure_refinement 'SHELXL 2018/3 (Sheldrick, 2015)'
_computing_structure_solution 'SHELXT 2018/2 (Sheldrick, 2018)'
_diffrn_ambient_temperature 103(2)
_diffrn_measured_fraction_theta_full 0.998
_diffrn_measured_fraction_theta_max 0.998
_diffrn_measurement_device_type 'Rigaku R-Axis Rapid IP'
_diffrn_measurement_method 'w scans'
_diffrn_radiation_source 'SuperNova (Mo) X-ray Source'
_diffrn_radiation_type MoK\a
_diffrn_radiation_wavelength 0.71075
_diffrn_reflns_av_R_equivalents 0.1286
_diffrn_reflns_av_unetI/netI 0.1640
_diffrn_reflns_Laue_measured_fraction_full 0.998
_diffrn_reflns_Laue_measured_fraction_max 0.998
_diffrn_reflns_limit_h_max 18
_diffrn_reflns_limit_h_min -19
_diffrn_reflns_limit_k_max 18
_diffrn_reflns_limit_k_min -20
_diffrn_reflns_limit_l_max 24
_diffrn_reflns_limit_l_min -24
_diffrn_reflns_number 69135
_diffrn_reflns_point_group_measured_fraction_full 0.998
_diffrn_reflns_point_group_measured_fraction_max 0.998
_diffrn_reflns_theta_full 25.242
_diffrn_reflns_theta_max 25.499
_diffrn_reflns_theta_min 2.994
_exptl_absorpt_coefficient_mu 0.375
_exptl_absorpt_correction_T_max 0.993
_exptl_absorpt_correction_T_min 0.971
_exptl_absorpt_correction_type multi-scan
_exptl_absorpt_process_details '(ABSCOR; Higashi, 1995)'
_exptl_crystal_colour orange
_exptl_crystal_density_diffrn 1.301
_exptl_crystal_description prism
_exptl_crystal_F_000 2100
_exptl_crystal_size_max 0.080
_exptl_crystal_size_mid 0.050
_exptl_crystal_size_min 0.020
_refine_diff_density_max 0.860
_refine_diff_density_min -0.539
_refine_diff_density_rms 0.069
_refine_ls_extinction_method none
_refine_ls_goodness_of_fit_ref 1.012
_refine_ls_hydrogen_treatment constr
_refine_ls_matrix_type full
_refine_ls_number_parameters 1327
_refine_ls_number_reflns 69135
_refine_ls_number_restraints 151
_refine_ls_restrained_S_all 1.012
_refine_ls_R_factor_all 0.2643
_refine_ls_R_factor_gt 0.1225
_refine_ls_shift/su_max 0.001
_refine_ls_shift/su_mean 0.000
_refine_ls_structure_factor_coef Fsqd
_refine_ls_weighting_details 'w=1/[\s^2^(Fo^2^)+(0.0959P)^2^+18.0497P] where P=(Fo^2^+2Fc^2^)/3'
_refine_ls_weighting_scheme calc
_refine_ls_wR_factor_gt 0.2478
_refine_ls_wR_factor_ref 0.3305
_reflns_Friedel_coverage 0.000
_reflns_number_gt 26950
_reflns_number_total 69135
_reflns_threshold_expression 'I > 2\s(I)'
_cod_data_source_file d5dt00966a3.cif
_cod_data_source_block compound5
_cod_depositor_comments 'Adding full bibliography for 7718900--7718905.cif.'
_cod_database_code 7718901
_shelx_shelxl_version_number 2014/7
_shelx_space_group_comment
;
The symmetry employed for this shelxl refinement is uniquely defined
by the following loop, which should always be used as a source of
symmetry information in preference to the above space-group names.
They are only intended as comments.
;
_shelx_estimated_absorpt_t_min 0.971
_shelx_estimated_absorpt_t_max 0.993

loop_
_space_group_symop_operation_xyz
'x, y, z'
'-x, -y, -z'

loop_
_atom_site_label
_atom_site_type_symbol
_atom_site_fract_x
_atom_site_fract_y
_atom_site_fract_z
_atom_site_U_iso_or_equiv
_atom_site_adp_type
_atom_site_occupancy
_atom_site_site_symmetry_order
_atom_site_calc_flag
_atom_site_refinement_flags_posn
_atom_site_refinement_flags_adp
_atom_site_refinement_flags_occupancy
_atom_site_disorder_assembly
_atom_site_disorder_group
Al1 Al 0.23302(19) 0.66314(17) 0.26542(13) 0.0622(8) Uani 1 1 d . . . . .
N1 N 0.1770(6) 0.7217(5) 0.3361(4) 0.079(2) Uani 1 1 d . . . . .
C1 C 0.1997(8) 0.7117(10) 0.4003(6) 0.128(5) Uani 1 1 d . . . . .
H1 H 0.2375 0.6731 0.4080 0.153 Uiso 1 1 calc R U . . .
C2 C 0.1710(11) 0.7548(13) 0.4561(7) 0.171(8) Uani 1 1 d . . . . .
H2 H 0.1878 0.7461 0.5008 0.205 Uiso 1 1 calc R U . . .
C3 C 0.1167(11) 0.8107(12) 0.4428(9) 0.172(8) Uani 1 1 d . . . . .
H3 H 0.0976 0.8430 0.4799 0.206 Uiso 1 1 calc R U . . .
C4 C 0.0890(9) 0.8210(8) 0.3770(9) 0.134(5) Uani 1 1 d . . . . .
H4 H 0.0502 0.8583 0.3680 0.161 Uiso 1 1 calc R U . . .
C5 C 0.1212(8) 0.7737(6) 0.3245(6) 0.091(3) Uani 1 1 d . . . . .
H5 H 0.1025 0.7788 0.2787 0.110 Uiso 1 1 calc R U . . .
N2 N 0.1897(5) 0.7136(4) 0.1910(4) 0.061(2) Uani 1 1 d . . . . .
C6 C 0.2117(7) 0.7947(6) 0.1961(5) 0.081(3) Uani 1 1 d . . . . .
H6 H 0.2466 0.8302 0.2386 0.097 Uiso 1 1 calc R U . . .
C7 C 0.1850(7) 0.8283(7) 0.1412(5) 0.084(3) Uani 1 1 d . . . . .
H7 H 0.2016 0.8861 0.1460 0.101 Uiso 1 1 calc R U . . .
C8 C 0.1345(7) 0.7773(7) 0.0799(6) 0.084(3) Uani 1 1 d . . . . .
H8 H 0.1156 0.7991 0.0415 0.101 Uiso 1 1 calc R U . . .
C9 C 0.1119(6) 0.6944(7) 0.0748(5) 0.081(3) Uani 1 1 d . . . . .
H9 H 0.0766 0.6578 0.0329 0.097 Uiso 1 1 calc R U . . .
C10 C 0.1408(6) 0.6647(6) 0.1308(5) 0.068(3) Uani 1 1 d . . . . .
H10 H 0.1255 0.6069 0.1266 0.081 Uiso 1 1 calc R U . . .
C11 C 0.1802(6) 0.5436(5) 0.2403(4) 0.055(2) Uani 1 1 d . . . . .
C12 C 0.2179(6) 0.4685(5) 0.2239(4) 0.055(2) Uani 1 1 d . . . . .
C13 C 0.1667(6) 0.4026(6) 0.2394(4) 0.058(2) Uani 1 1 d . . . . .
H11 H 0.1775 0.3469 0.2332 0.070 Uiso 1 1 calc R U . . .
C14 C 0.0992(6) 0.4327(5) 0.2648(4) 0.060(2) Uani 1 1 d . . . . .
H12 H 0.0574 0.4016 0.2798 0.072 Uiso 1 1 calc R U . . .
C15 C 0.1035(6) 0.5194(5) 0.2645(4) 0.056(2) Uani 1 1 d . . . . .
Fe1 Fe 0.08974(8) 0.44324(8) 0.16698(6) 0.0587(4) Uani 1 1 d . . . . .
C16 C 0.0191(10) 0.4660(7) 0.0811(6) 0.099(5) Uani 1 1 d . . . . .
H13 H 0.0189 0.5194 0.0725 0.118 Uiso 1 1 calc R U . . .
C17 C 0.0780(8) 0.4101(10) 0.0623(5) 0.099(4) Uani 1 1 d . . . . .
H14 H 0.1232 0.4188 0.0401 0.119 Uiso 1 1 calc R U . . .
C18 C 0.0525(7) 0.3391(6) 0.0849(5) 0.068(3) Uani 1 1 d . . . . .
H15 H 0.0779 0.2899 0.0804 0.082 Uiso 1 1 calc R U . . .
C19 C -0.0152(7) 0.3546(6) 0.1140(5) 0.069(3) Uani 1 1 d . . . . .
H16 H -0.0443 0.3164 0.1327 0.083 Uiso 1 1 calc R U . . .
C20 C -0.0362(8) 0.4313(8) 0.1132(6) 0.095(4) Uani 1 1 d . . . . .
H17 H -0.0803 0.4556 0.1312 0.114 Uiso 1 1 calc R U . . .
C21 C 0.2934(6) 0.4513(6) 0.1955(5) 0.058(2) Uani 1 1 d . . . . .
C22 C 0.3748(7) 0.4999(6) 0.2217(4) 0.061(2) Uani 1 1 d . . . . .
H18 H 0.3815 0.5518 0.2552 0.073 Uiso 1 1 calc R U . . .
C23 C 0.4476(6) 0.4746(6) 0.2003(5) 0.062(2) Uani 1 1 d . . . . .
C24 C 0.4364(7) 0.4007(7) 0.1503(6) 0.077(3) Uani 1 1 d . . . . .
H19 H 0.4850 0.3829 0.1352 0.092 Uiso 1 1 calc R U . . .
C25 C 0.3554(8) 0.3513(7) 0.1214(6) 0.084(3) Uani 1 1 d . . . . .
C26 C 0.2856(7) 0.3773(6) 0.1463(5) 0.075(3) Uani 1 1 d . . . . .
H20 H 0.2307 0.3425 0.1285 0.090 Uiso 1 1 calc R U . . .
C27 C 0.5393(6) 0.5265(6) 0.2335(5) 0.074(3) Uani 1 1 d . . . . .
C28 C 0.5489(6) 0.6016(6) 0.2026(5) 0.085(3) Uani 1 1 d . . . . .
H21 H 0.5036 0.6349 0.2107 0.128 Uiso 1 1 calc R U . . .
H22 H 0.6057 0.6362 0.2248 0.128 Uiso 1 1 calc R U . . .
H23 H 0.5434 0.5814 0.1526 0.128 Uiso 1 1 calc R U . . .
C29 C 0.5506(6) 0.5585(7) 0.3113(5) 0.087(3) Uani 1 1 d . . . . .
H24 H 0.5056 0.5917 0.3205 0.131 Uiso 1 1 calc R U . . .
H25 H 0.5458 0.5110 0.3314 0.131 Uiso 1 1 calc R U . . .
H26 H 0.6076 0.5932 0.3322 0.131 Uiso 1 1 calc R U . . .
C30 C 0.6094(7) 0.4755(7) 0.2207(6) 0.094(3) Uani 1 1 d . . . . .
H27 H 0.6031 0.4544 0.1707 0.141 Uiso 1 1 calc R U . . .
H28 H 0.6662 0.5106 0.2420 0.141 Uiso 1 1 calc R U . . .
H29 H 0.6044 0.4284 0.2412 0.141 Uiso 1 1 calc R U . . .
C31 C 0.3442(9) 0.2688(8) 0.0637(8) 0.107(4) Uani 1 1 d . . . . .
C32 C 0.3786(12) 0.2884(9) 0.0035(8) 0.179(8) Uani 1 1 d . . . . .
H30 H 0.4379 0.3190 0.0213 0.269 Uiso 1 1 calc R U . . .
H31 H 0.3780 0.2361 -0.0308 0.269 Uiso 1 1 calc R U . . .
H32 H 0.3418 0.3226 -0.0184 0.269 Uiso 1 1 calc R U . . .
C33 C 0.2592(11) 0.2250(11) 0.0377(10) 0.245(13) Uani 1 1 d . . . . .
H33 H 0.2219 0.2605 0.0183 0.368 Uiso 1 1 calc R U . . .
H34 H 0.2582 0.1745 0.0015 0.368 Uiso 1 1 calc R U . . .
H35 H 0.2383 0.2095 0.0754 0.368 Uiso 1 1 calc R U . . .
C34 C 0.4012(14) 0.2131(9) 0.0935(8) 0.206(10) Uani 1 1 d . . . . .
H36 H 0.4607 0.2431 0.1117 0.310 Uiso 1 1 calc R U . . .
H37 H 0.3799 0.1976 0.1310 0.310 Uiso 1 1 calc R U . . .
H38 H 0.3998 0.1626 0.0571 0.310 Uiso 1 1 calc R U . . .
C35 C 0.0361(6) 0.5691(6) 0.2833(5) 0.065(3) Uani 1 1 d . . . . .
C36 C -0.0080(6) 0.6092(5) 0.2382(5) 0.065(3) Uani 1 1 d . . . . .
H39 H 0.0086 0.6084 0.1962 0.078 Uiso 1 1 calc R U . . .
C37 C -0.0757(7) 0.6504(6) 0.2524(6) 0.080(3) Uani 1 1 d . . . . .
C38 C -0.0987(8) 0.6492(7) 0.3127(7) 0.103(4) Uani 1 1 d . . . . .
H40 H -0.1456 0.6761 0.3225 0.124 Uiso 1 1 calc R U . . .
C39 C -0.0572(10) 0.6110(8) 0.3603(7) 0.117(5) Uani 1 1 d . . . . .
C40 C 0.0113(9) 0.5699(7) 0.3432(6) 0.104(4) Uani 1 1 d . . . . .
H41 H 0.0406 0.5423 0.3742 0.125 Uiso 1 1 calc R U . . .
C41 C -0.1285(7) 0.6912(7) 0.2015(6) 0.088(3) Uani 1 1 d . . . . .
C42 C -0.0899(8) 0.6942(8) 0.1401(6) 0.114(4) Uani 1 1 d . . . . .
H42 H -0.0846 0.6375 0.1161 0.171 Uiso 1 1 calc R U . . .
H43 H -0.1276 0.7178 0.1081 0.171 Uiso 1 1 calc R U . . .
H44 H -0.0326 0.7291 0.1567 0.171 Uiso 1 1 calc R U . . .
C43 C -0.2199(8) 0.6377(9) 0.1727(8) 0.144(5) Uani 1 1 d . . . . .
H45 H -0.2151 0.5806 0.1493 0.216 Uiso 1 1 calc R U . . .
H46 H -0.2474 0.6367 0.2110 0.216 Uiso 1 1 calc R U . . .
H47 H -0.2551 0.6619 0.1397 0.216 Uiso 1 1 calc R U . . .
C44 C -0.1359(10) 0.7795(7) 0.2377(7) 0.137(5) Uani 1 1 d . . . . .
H48 H -0.1607 0.7788 0.2774 0.205 Uiso 1 1 calc R U . . .
H49 H -0.0784 0.8141 0.2539 0.205 Uiso 1 1 calc R U . . .
H50 H -0.1734 0.8028 0.2053 0.205 Uiso 1 1 calc R U . . .
C45 C -0.0928(13) 0.6053(11) 0.4202(9) 0.049(4) Uani 0.5 1 d . . P . .
C46 C -0.023(2) 0.6312(19) 0.4767(13) 0.161(8) Uani 0.609(16) 1 d . U P A 1
H51 H -0.0426 0.6288 0.5187 0.242 Uiso 0.609(16) 1 calc R U P A 1
H52 H 0.0198 0.5945 0.4708 0.242 Uiso 0.609(16) 1 calc R U P A 1
H53 H 0.0024 0.6886 0.4810 0.242 Uiso 0.609(16) 1 calc R U P A 1
C47 C -0.136(3) 0.5136(19) 0.4122(15) 0.170(8) Uani 0.609(16) 1 d . U P A 1
H54 H -0.1858 0.4965 0.3716 0.255 Uiso 0.609(16) 1 calc R U P A 1
H55 H -0.0943 0.4759 0.4062 0.255 Uiso 0.609(16) 1 calc R U P A 1
H56 H -0.1565 0.5113 0.4538 0.255 Uiso 0.609(16) 1 calc R U P A 1
C48 C -0.158(3) 0.6603(19) 0.4335(15) 0.174(8) Uani 0.609(16) 1 d . U P A 1
H57 H -0.2085 0.6436 0.3942 0.262 Uiso 0.609(16) 1 calc R U P A 1
H58 H -0.1752 0.6551 0.4756 0.262 Uiso 0.609(16) 1 calc R U P A 1
H59 H -0.1324 0.7184 0.4397 0.262 Uiso 0.609(16) 1 calc R U P A 1
C49 C -0.037(4) 0.566(3) 0.473(2) 0.162(8) Uani 0.391(16) 1 d . U P A 2
H60 H 0.0223 0.5974 0.4887 0.243 Uiso 0.391(16) 1 calc R U P A 2
H61 H -0.0619 0.5697 0.5134 0.243 Uiso 0.391(16) 1 calc R U P A 2
H62 H -0.0360 0.5079 0.4510 0.243 Uiso 0.391(16) 1 calc R U P A 2
C50 C -0.070(4) 0.705(3) 0.481(2) 0.177(9) Uani 0.391(16) 1 d . U P A 2
H63 H -0.0085 0.7285 0.4894 0.265 Uiso 0.391(16) 1 calc R U P A 2
H64 H -0.1054 0.7426 0.4622 0.265 Uiso 0.391(16) 1 calc R U P A 2
H65 H -0.0827 0.7000 0.5245 0.265 Uiso 0.391(16) 1 calc R U P A 2
C51 C -0.167(4) 0.564(3) 0.402(2) 0.169(8) Uani 0.391(16) 1 d . U P A 2
H66 H -0.1885 0.5621 0.4430 0.253 Uiso 0.391(16) 1 calc R U P A 2
H67 H -0.2054 0.5914 0.3732 0.253 Uiso 0.391(16) 1 calc R U P A 2
H68 H -0.1663 0.5077 0.3751 0.253 Uiso 0.391(16) 1 calc R U P A 2
C52 C 0.3573(6) 0.7076(5) 0.3017(4) 0.066(3) Uani 1 1 d . . . . .
C53 C 0.4119(6) 0.7479(5) 0.2666(5) 0.071(3) Uani 1 1 d . . . . .
C54 C 0.4959(7) 0.7768(6) 0.3112(5) 0.079(3) Uani 1 1 d . . . . .
H69 H 0.5435 0.8054 0.3006 0.094 Uiso 1 1 calc R U . . .
C55 C 0.4966(7) 0.7560(6) 0.3733(5) 0.081(3) Uani 1 1 d . . . . .
H70 H 0.5449 0.7685 0.4120 0.097 Uiso 1 1 calc R U . . .
C56 C 0.4136(7) 0.7132(6) 0.3693(5) 0.070(3) Uani 1 1 d . . . . .
Fe2 Fe 0.40956(11) 0.83153(9) 0.35693(8) 0.0907(6) Uani 1 1 d . . . . .
C57 C 0.3211(10) 0.9075(7) 0.3742(6) 0.105(4) Uani 1 1 d . . . . .
H71 H 0.2603 0.8911 0.3571 0.126 Uiso 1 1 calc R U . . .
C58 C 0.3748(10) 0.9422(7) 0.3413(8) 0.116(5) Uani 1 1 d . . . . .
H72 H 0.3588 0.9560 0.2985 0.139 Uiso 1 1 calc R U . . .
C59 C 0.4625(11) 0.9539(7) 0.3855(11) 0.135(6) Uani 1 1 d . . . . .
H73 H 0.5148 0.9759 0.3766 0.162 Uiso 1 1 calc R U . . .
C60 C 0.4536(17) 0.9262(11) 0.4431(11) 0.181(11) Uani 1 1 d . . . . .
H74 H 0.4997 0.9260 0.4806 0.217 Uiso 1 1 calc R U . . .
C61 C 0.3692(15) 0.8999(10) 0.4370(8) 0.146(7) Uani 1 1 d . . . . .
H75 H 0.3462 0.8795 0.4701 0.176 Uiso 1 1 calc R U . . .
C62 C 0.3931(6) 0.7544(6) 0.1940(5) 0.070(3) Uani 1 1 d . . . . .
C63 C 0.3602(6) 0.6824(6) 0.1384(5) 0.064(3) Uani 1 1 d . . . . .
H76 H 0.3440 0.6311 0.1482 0.077 Uiso 1 1 calc R U . . .
C64 C 0.3507(6) 0.6837(6) 0.0700(5) 0.068(3) Uani 1 1 d . . . . .
C65 C 0.3730(6) 0.7631(7) 0.0590(5) 0.075(3) Uani 1 1 d . . . . .
H77 H 0.3654 0.7670 0.0126 0.090 Uiso 1 1 calc R U . . .
C66 C 0.4056(7) 0.8357(6) 0.1126(6) 0.078(3) Uani 1 1 d . . . . .
C67 C 0.4172(6) 0.8295(6) 0.1796(5) 0.076(3) Uani 1 1 d . . . . .
H78 H 0.4422 0.8776 0.2168 0.091 Uiso 1 1 calc R U . . .
C68 C 0.3230(6) 0.6040(6) 0.0104(5) 0.066(3) Uani 1 1 d . . . . .
C69 C 0.4037(9) 0.5697(9) 0.0000(7) 0.156(6) Uani 1 1 d . . . . .
H79 H 0.4431 0.6116 -0.0101 0.234 Uiso 1 1 calc R U . . .
H80 H 0.4322 0.5559 0.0422 0.234 Uiso 1 1 calc R U . . .
H81 H 0.3884 0.5192 -0.0389 0.234 Uiso 1 1 calc R U . . .
C70 C 0.2816(10) 0.6189(8) -0.0571(6) 0.155(7) Uani 1 1 d . . . . .
H82 H 0.3200 0.6616 -0.0672 0.233 Uiso 1 1 calc R U . . .
H83 H 0.2711 0.5669 -0.0940 0.233 Uiso 1 1 calc R U . . .
H84 H 0.2266 0.6381 -0.0542 0.233 Uiso 1 1 calc R U . . .
C71 C 0.2645(9) 0.5392(7) 0.0256(6) 0.116(5) Uani 1 1 d . . . . .
H85 H 0.2915 0.5293 0.0699 0.175 Uiso 1 1 calc R U . . .
H86 H 0.2095 0.5585 0.0284 0.175 Uiso 1 1 calc R U . . .
H87 H 0.2540 0.4873 -0.0114 0.175 Uiso 1 1 calc R U . . .
C72 C 0.4302(8) 0.9189(7) 0.0962(6) 0.087(3) Uani 1 1 d . . . . .
C73 C 0.5021(9) 0.9111(8) 0.0582(8) 0.134(5) Uani 1 1 d . . . . .
H88 H 0.5525 0.8982 0.0876 0.201 Uiso 1 1 calc R U . . .
H89 H 0.4820 0.8662 0.0151 0.201 Uiso 1 1 calc R U . . .
H90 H 0.5180 0.9639 0.0474 0.201 Uiso 1 1 calc R U . . .
C74 C 0.3537(9) 0.9386(8) 0.0507(8) 0.153(6) Uani 1 1 d . . . . .
H91 H 0.3313 0.8919 0.0091 0.230 Uiso 1 1 calc R U . . .
H92 H 0.3086 0.9479 0.0760 0.230 Uiso 1 1 calc R U . . .
H93 H 0.3711 0.9891 0.0372 0.230 Uiso 1 1 calc R U . . .
C75 C 0.4659(11) 0.9905(8) 0.1609(7) 0.148(6) Uani 1 1 d . . . . .
H94 H 0.5159 0.9766 0.1901 0.223 Uiso 1 1 calc R U . . .
H95 H 0.4837 1.0411 0.1478 0.223 Uiso 1 1 calc R U . . .
H96 H 0.4212 0.9999 0.1866 0.223 Uiso 1 1 calc R U . . .
C76 C 0.3967(6) 0.6765(7) 0.4254(5) 0.072(3) Uani 1 1 d . . . . .
C77 C 0.3710(6) 0.5921(6) 0.4115(5) 0.070(3) Uani 1 1 d . . . . .
H97 H 0.3586 0.5590 0.3649 0.084 Uiso 1 1 calc R U . . .
C78 C 0.3623(6) 0.5532(7) 0.4632(5) 0.071(3) Uani 1 1 d . . . . .
C79 C 0.3780(7) 0.6035(8) 0.5295(6) 0.089(3) Uani 1 1 d . . . . .
H98 H 0.3716 0.5780 0.5654 0.106 Uiso 1 1 calc R U . . .
C80 C 0.4029(8) 0.6900(9) 0.5472(5) 0.099(4) Uani 1 1 d . . . . .
C81 C 0.4141(7) 0.7247(7) 0.4927(5) 0.088(3) Uani 1 1 d . . . . .
H99 H 0.4342 0.7828 0.5027 0.106 Uiso 1 1 calc R U . . .
C82 C 0.3354(7) 0.4583(7) 0.4451(5) 0.082(3) Uani 1 1 d . . . . .
C83 C 0.3691(8) 0.4130(7) 0.3860(6) 0.101(4) Uani 1 1 d . . . . .
H100 H 0.3491 0.4335 0.3454 0.151 Uiso 1 1 calc R U . . .
H101 H 0.4324 0.4230 0.3992 0.151 Uiso 1 1 calc R U . . .
H102 H 0.3477 0.3530 0.3748 0.151 Uiso 1 1 calc R U . . .
C84 C 0.3676(8) 0.4251(7) 0.5076(6) 0.111(4) Uani 1 1 d . . . . .
H103 H 0.3462 0.4540 0.5468 0.167 Uiso 1 1 calc R U . . .
H104 H 0.3462 0.3651 0.4959 0.167 Uiso 1 1 calc R U . . .
H105 H 0.4309 0.4351 0.5203 0.167 Uiso 1 1 calc R U . . .
C85 C 0.2355(7) 0.4418(8) 0.4249(6) 0.109(4) Uani 1 1 d . . . . .
H106 H 0.2138 0.4714 0.4636 0.163 Uiso 1 1 calc R U . . .
H107 H 0.2147 0.4618 0.3841 0.163 Uiso 1 1 calc R U . . .
H108 H 0.2146 0.3818 0.4141 0.163 Uiso 1 1 calc R U . . .
C86 C 0.4189(11) 0.7455(10) 0.6213(6) 0.123(5) Uani 1 1 d . . . . .
C87 C 0.364(2) 0.812(2) 0.6240(14) 0.129(8) Uani 0.527(14) 1 d . U P B 1
H109 H 0.3631 0.8353 0.5841 0.193 Uiso 0.527(14) 1 calc R U P B 1
H110 H 0.3046 0.7887 0.6227 0.193 Uiso 0.527(14) 1 calc R U P B 1
H111 H 0.3872 0.8570 0.6669 0.193 Uiso 0.527(14) 1 calc R U P B 1
C88 C 0.427(2) 0.705(2) 0.6768(17) 0.129(9) Uani 0.527(14) 1 d . U P B 1
H112 H 0.4644 0.6623 0.6695 0.193 Uiso 0.527(14) 1 calc R U P B 1
H113 H 0.4524 0.7460 0.7213 0.193 Uiso 0.527(14) 1 calc R U P B 1
H114 H 0.3698 0.6777 0.6771 0.193 Uiso 0.527(14) 1 calc R U P B 1
C89 C 0.5190(17) 0.8087(17) 0.6411(11) 0.123(7) Uani 0.527(14) 1 d . U P B 1
H115 H 0.5203 0.8396 0.6062 0.185 Uiso 0.527(14) 1 calc R U P B 1
H116 H 0.5287 0.8481 0.6869 0.185 Uiso 0.527(14) 1 calc R U P B 1
H117 H 0.5644 0.7739 0.6415 0.185 Uiso 0.527(14) 1 calc R U P B 1
C90 C 0.421(3) 0.835(2) 0.6275(16) 0.127(8) Uani 0.473(14) 1 d . U P B 2
H118 H 0.3771 0.8422 0.5894 0.190 Uiso 0.473(14) 1 calc R U P B 2
H119 H 0.4096 0.8617 0.6718 0.190 Uiso 0.473(14) 1 calc R U P B 2
H120 H 0.4784 0.8593 0.6253 0.190 Uiso 0.473(14) 1 calc R U P B 2
C91 C 0.477(2) 0.715(3) 0.6704(18) 0.122(9) Uani 0.473(14) 1 d . U P B 2
H121 H 0.4650 0.6536 0.6572 0.183 Uiso 0.473(14) 1 calc R U P B 2
H122 H 0.5368 0.7337 0.6704 0.183 Uiso 0.473(14) 1 calc R U P B 2
H123 H 0.4681 0.7361 0.7169 0.183 Uiso 0.473(14) 1 calc R U P B 2
C92 C 0.3184(19) 0.727(2) 0.6419(13) 0.132(7) Uani 0.473(14) 1 d . U P B 2
H124 H 0.2743 0.7463 0.6110 0.198 Uiso 0.473(14) 1 calc R U P B 2
H125 H 0.3019 0.6674 0.6362 0.198 Uiso 0.473(14) 1 calc R U P B 2
H126 H 0.3232 0.7579 0.6901 0.198 Uiso 0.473(14) 1 calc R U P B 2
B1 B -0.1017(9) 0.0794(8) 0.2044(7) 0.085(4) Uani 1 1 d . . . . .
C93 C -0.1386(8) 0.1677(8) 0.2120(7) 0.088(3) Uani 1 1 d . . . . .
C94 C -0.0989(10) 0.2438(9) 0.2552(8) 0.102(4) Uani 1 1 d . . . . .
C95 C -0.1373(12) 0.3131(9) 0.2602(9) 0.123(5) Uani 1 1 d . . . . .
C96 C -0.2191(14) 0.3084(12) 0.2208(11) 0.132(6) Uani 1 1 d . . . . .
C97 C -0.2622(11) 0.2346(13) 0.1787(10) 0.128(5) Uani 1 1 d . . . . .
C98 C -0.2227(10) 0.1657(9) 0.1749(8) 0.096(4) Uani 1 1 d . . . . .
F1 F -0.0189(5) 0.2546(4) 0.2971(4) 0.113(2) Uani 1 1 d . . . . .
F2 F -0.0934(6) 0.3872(5) 0.3043(6) 0.166(4) Uani 1 1 d . . . . .
F3 F -0.2560(6) 0.3793(5) 0.2261(6) 0.198(5) Uani 1 1 d . . . . .
F4 F -0.3432(6) 0.2304(6) 0.1415(5) 0.161(4) Uani 1 1 d . . . . .
F5 F -0.2701(4) 0.0943(5) 0.1325(4) 0.107(2) Uani 1 1 d . . . . .
C99 C -0.1649(7) 0.0299(6) 0.2419(6) 0.073(3) Uani 1 1 d . . . . .
C100 C -0.1612(7) 0.0614(6) 0.3107(6) 0.083(3) Uani 1 1 d . . . . .
C101 C -0.2163(8) 0.0345(7) 0.3459(6) 0.092(4) Uani 1 1 d . . . . .
C102 C -0.2804(7) -0.0334(7) 0.3110(6) 0.088(3) Uani 1 1 d . . . . .
C103 C -0.2872(7) -0.0684(6) 0.2437(6) 0.077(3) Uani 1 1 d . . . . .
C104 C -0.2315(7) -0.0366(7) 0.2101(5) 0.072(3) Uani 1 1 d . . . . .
F6 F -0.0993(4) 0.1277(4) 0.3489(3) 0.112(2) Uani 1 1 d . . . . .
F7 F -0.2094(5) 0.0688(4) 0.4131(3) 0.144(3) Uani 1 1 d . . . . .
F8 F -0.3357(5) -0.0632(4) 0.3450(3) 0.126(3) Uani 1 1 d . . . . .
F9 F -0.3498(4) -0.1351(4) 0.2088(3) 0.0960(18) Uani 1 1 d . . . . .
F10 F -0.2459(4) -0.0748(4) 0.1420(3) 0.0909(17) Uani 1 1 d . . . . .
C105 C 0.0013(8) 0.0893(7) 0.2388(6) 0.094(4) Uani 1 1 d . . . . .
C106 C 0.0597(9) 0.1387(7) 0.2187(7) 0.105(4) Uani 1 1 d . . . . .
C107 C 0.1463(11) 0.1400(9) 0.2313(10) 0.146(6) Uani 1 1 d . . . . .
C108 C 0.1807(11) 0.0828(12) 0.2607(12) 0.185(9) Uani 1 1 d . . . . .
C109 C 0.1264(12) 0.0327(10) 0.2818(10) 0.166(7) Uani 1 1 d D . . . .
C110 C 0.0403(9) 0.0372(8) 0.2744(8) 0.124(5) Uani 1 1 d . . . . .
F11 F 0.0315(4) 0.1895(4) 0.1801(4) 0.105(2) Uani 1 1 d . . . . .
F12 F 0.1999(5) 0.1903(5) 0.2095(6) 0.177(4) Uani 1 1 d . . . . .
F13 F 0.2652(6) 0.0764(6) 0.2682(7) 0.212(5) Uani 1 1 d . . . . .
F14 F 0.1592(6) -0.0252(6) 0.3143(6) 0.206(5) Uani 1 1 d . . . . .
F15 F -0.0074(4) -0.0149(4) 0.3000(4) 0.134(3) Uani 1 1 d . . . . .
C111 C -0.1071(7) 0.0282(7) 0.1233(6) 0.085(3) Uani 1 1 d . . . . .
C112 C -0.1199(8) 0.0592(8) 0.0654(7) 0.098(4) Uani 1 1 d . . . . .
C113 C -0.1161(8) 0.0143(9) -0.0006(7) 0.093(4) Uani 1 1 d . . . . .
C114 C -0.0942(9) -0.0621(10) -0.0081(8) 0.113(4) Uani 1 1 d . . . . .
C115 C -0.0777(8) -0.0950(8) 0.0451(8) 0.096(4) Uani 1 1 d . . . . .
C116 C -0.0842(8) -0.0511(8) 0.1098(7) 0.096(4) Uani 1 1 d . . . . .
F16 F -0.1376(4) 0.1368(4) 0.0697(3) 0.108(2) Uani 1 1 d . . . . .
F17 F -0.1300(5) 0.0471(5) -0.0539(4) 0.125(2) Uani 1 1 d . . . . .
F18 F -0.0883(5) -0.1068(5) -0.0705(4) 0.130(3) Uani 1 1 d . . . . .
F19 F -0.0554(5) -0.1726(4) 0.0387(4) 0.127(3) Uani 1 1 d . . . . .
F20 F -0.0680(4) -0.0873(4) 0.1627(4) 0.109(2) Uani 1 1 d . . . . .
C117 C 0.058(2) 0.045(2) 0.514(2) 0.31(2) Uani 0.5 1 d D U P C -1
H127 H 0.0080 0.0058 0.4827 0.467 Uiso 0.5 1 calc R U P C -1
H128 H 0.0841 0.0208 0.5510 0.467 Uiso 0.5 1 calc R U P C -1
H129 H 0.0402 0.0974 0.5342 0.467 Uiso 0.5 1 calc R U P C -1
C118 C 0.126(3) 0.062(3) 0.4727(17) 0.33(2) Uani 0.5 1 d D U P C -1
H130 H 0.1422 0.0082 0.4514 0.393 Uiso 0.5 1 calc R U P C -1
H131 H 0.0984 0.0847 0.4347 0.393 Uiso 0.5 1 calc R U P C -1
C119 C 0.206(3) 0.1208(19) 0.5146(18) 0.32(2) Uani 0.5 1 d D U P C -1
H132 H 0.2199 0.1110 0.5611 0.380 Uiso 0.5 1 calc R U P C -1
H133 H 0.1930 0.1784 0.5206 0.380 Uiso 0.5 1 calc R U P C -1
C120 C 0.285(2) 0.116(2) 0.486(2) 0.31(2) Uani 0.5 1 d D U P C -1
H134 H 0.3364 0.1320 0.5248 0.366 Uiso 0.5 1 calc R U P C -1
H135 H 0.2830 0.0565 0.4611 0.366 Uiso 0.5 1 calc R U P C -1
C121 C 0.295(3) 0.168(2) 0.437(2) 0.31(2) Uani 0.5 1 d D U P C -1
H136 H 0.3480 0.1594 0.4213 0.472 Uiso 0.5 1 calc R U P C -1
H137 H 0.2452 0.1508 0.3967 0.472 Uiso 0.5 1 calc R U P C -1
H138 H 0.2987 0.2265 0.4606 0.472 Uiso 0.5 1 calc R U P C -1

loop_
_atom_site_aniso_label
_atom_site_aniso_U_11
_atom_site_aniso_U_22
_atom_site_aniso_U_33
_atom_site_aniso_U_23
_atom_site_aniso_U_13
_atom_site_aniso_U_12
Al1 0.077(2) 0.0588(18) 0.0495(16) 0.0228(14) 0.0050(14) 0.0090(14)
N1 0.088(7) 0.075(6) 0.068(6) 0.010(5) 0.011(5) 0.025(5)
C1 0.112(11) 0.197(15) 0.056(8) -0.003(9) 0.007(7) 0.062(10)
C2 0.132(14) 0.29(2) 0.067(10) 0.000(12) 0.001(9) 0.089(15)
C3 0.121(14) 0.23(2) 0.102(13) -0.058(13) -0.014(10) 0.062(13)
C4 0.124(12) 0.103(10) 0.135(13) -0.031(10) 0.006(11) 0.031(9)
C5 0.102(9) 0.055(7) 0.097(9) -0.005(6) 0.014(7) 0.003(6)
N2 0.080(6) 0.051(5) 0.048(5) 0.019(4) 0.003(4) -0.001(4)
C6 0.111(9) 0.051(6) 0.072(7) 0.025(5) -0.003(6) 0.003(6)
C7 0.105(9) 0.073(7) 0.071(7) 0.037(6) -0.002(6) 0.008(6)
C8 0.094(8) 0.086(8) 0.076(8) 0.050(6) 0.004(6) 0.004(6)
C9 0.087(8) 0.086(8) 0.060(7) 0.030(6) -0.006(5) -0.008(6)
C10 0.081(7) 0.066(6) 0.057(6) 0.033(5) 0.008(5) 0.000(5)
C11 0.065(6) 0.059(6) 0.042(5) 0.024(4) 0.008(4) 0.009(5)
C12 0.068(6) 0.052(6) 0.045(5) 0.022(4) 0.002(5) 0.009(5)
C13 0.065(6) 0.064(6) 0.054(6) 0.032(5) 0.010(5) 0.017(5)
C14 0.071(7) 0.068(6) 0.051(6) 0.037(5) 0.010(5) 0.015(5)
C15 0.072(7) 0.060(6) 0.037(5) 0.020(4) 0.009(4) 0.011(5)
Fe1 0.0698(9) 0.0574(8) 0.0502(8) 0.0256(6) 0.0049(6) 0.0097(6)
C16 0.150(13) 0.060(7) 0.056(7) 0.027(6) -0.039(8) -0.011(8)
C17 0.087(9) 0.158(13) 0.029(5) 0.013(7) 0.008(5) -0.043(9)
C18 0.077(7) 0.069(7) 0.056(6) 0.014(5) 0.013(5) 0.014(5)
C19 0.071(7) 0.065(7) 0.065(7) 0.020(5) 0.005(5) 0.008(5)
C20 0.082(9) 0.086(9) 0.100(9) 0.018(7) -0.010(7) 0.020(7)
C21 0.065(7) 0.060(6) 0.063(6) 0.033(5) 0.020(5) 0.019(5)
C22 0.076(7) 0.061(6) 0.050(6) 0.030(5) 0.008(5) 0.010(5)
C23 0.065(7) 0.064(7) 0.071(7) 0.043(6) 0.018(5) 0.010(5)
C24 0.077(8) 0.066(7) 0.098(8) 0.029(6) 0.035(6) 0.017(6)
C25 0.080(8) 0.067(7) 0.105(9) 0.018(6) 0.034(7) 0.012(6)
C26 0.070(7) 0.063(7) 0.098(8) 0.024(6) 0.029(6) 0.011(5)
C27 0.072(7) 0.084(7) 0.068(7) 0.036(6) 0.008(5) 0.009(6)
C28 0.079(8) 0.085(8) 0.093(8) 0.046(6) 0.005(6) -0.001(6)
C29 0.074(7) 0.107(9) 0.077(8) 0.037(7) 0.001(6) 0.003(6)
C30 0.078(8) 0.107(9) 0.106(9) 0.045(7) 0.016(7) 0.029(7)
C31 0.101(10) 0.078(9) 0.155(12) 0.015(8) 0.084(9) 0.008(7)
C32 0.26(2) 0.112(12) 0.158(15) -0.008(11) 0.104(15) -0.008(12)
C33 0.161(17) 0.175(17) 0.29(2) -0.151(17) 0.116(17) -0.056(14)
C34 0.35(3) 0.080(11) 0.164(16) 0.015(10) -0.002(16) 0.082(14)
C35 0.081(7) 0.060(6) 0.068(7) 0.036(5) 0.028(5) 0.014(5)
C36 0.071(7) 0.058(6) 0.076(7) 0.027(5) 0.028(5) 0.011(5)
C37 0.089(8) 0.057(7) 0.105(9) 0.037(6) 0.035(7) 0.003(6)
C38 0.140(11) 0.078(8) 0.129(11) 0.053(8) 0.073(9) 0.041(7)
C39 0.176(14) 0.118(11) 0.110(10) 0.066(9) 0.091(10) 0.067(10)
C40 0.177(13) 0.083(8) 0.091(9) 0.054(7) 0.067(9) 0.049(8)
C41 0.073(8) 0.078(8) 0.125(10) 0.045(7) 0.023(7) 0.029(6)
C42 0.110(10) 0.143(12) 0.124(11) 0.083(9) 0.034(9) 0.049(8)
C43 0.096(11) 0.147(13) 0.191(15) 0.075(11) 0.016(10) 0.002(9)
C44 0.206(16) 0.086(9) 0.156(13) 0.060(9) 0.069(11) 0.071(10)
C45 0.063(12) 0.059(12) 0.039(10) 0.024(9) 0.031(9) 0.011(9)
C46 0.29(2) 0.150(19) 0.111(12) 0.064(14) 0.135(13) 0.108(18)
C47 0.30(2) 0.155(19) 0.124(13) 0.072(14) 0.135(13) 0.089(18)
C48 0.30(2) 0.165(19) 0.126(13) 0.069(14) 0.131(14) 0.091(18)
C49 0.29(2) 0.16(2) 0.106(13) 0.074(16) 0.132(14) 0.095(19)
C50 0.30(2) 0.17(2) 0.121(15) 0.058(16) 0.126(15) 0.097(19)
C51 0.30(2) 0.16(2) 0.119(13) 0.071(15) 0.131(14) 0.103(19)
C52 0.090(7) 0.054(6) 0.052(6) 0.019(5) 0.007(5) 0.008(5)
C53 0.080(7) 0.056(6) 0.071(7) 0.034(5) -0.007(6) -0.001(5)
C54 0.080(8) 0.067(7) 0.082(8) 0.024(6) 0.004(6) 0.000(5)
C55 0.096(9) 0.070(7) 0.066(7) 0.029(6) -0.011(6) 0.002(6)
C56 0.085(8) 0.064(6) 0.055(6) 0.022(5) 0.000(5) 0.005(5)
Fe2 0.1170(14) 0.0587(10) 0.0741(11) 0.0138(8) -0.0149(9) 0.0042(9)
C57 0.156(12) 0.063(8) 0.063(8) 0.004(6) -0.015(8) -0.012(8)
C58 0.132(13) 0.055(8) 0.135(12) 0.022(8) -0.017(11) 0.006(7)
C59 0.124(13) 0.041(8) 0.211(19) 0.018(9) 0.005(13) -0.010(7)
C60 0.24(3) 0.066(11) 0.156(18) -0.002(10) -0.073(19) 0.014(14)
C61 0.25(2) 0.081(11) 0.080(11) -0.002(8) -0.015(13) 0.052(13)
C62 0.073(7) 0.079(7) 0.066(7) 0.044(6) 0.007(5) 0.011(5)
C63 0.065(6) 0.065(6) 0.071(7) 0.039(6) 0.010(5) 0.009(5)
C64 0.070(7) 0.079(7) 0.064(6) 0.044(6) 0.010(5) 0.007(5)
C65 0.081(7) 0.091(8) 0.070(7) 0.052(6) 0.018(6) 0.016(6)
C66 0.089(8) 0.066(7) 0.083(8) 0.044(6) 0.005(6) 0.006(6)
C67 0.091(8) 0.067(7) 0.072(7) 0.041(6) 0.003(6) 0.003(5)
C68 0.078(7) 0.068(7) 0.054(6) 0.029(5) 0.007(5) 0.007(5)
C69 0.104(11) 0.171(14) 0.139(13) -0.054(11) 0.029(9) 0.006(10)
C70 0.238(18) 0.102(10) 0.083(9) 0.043(8) -0.051(10) -0.014(10)
C71 0.172(13) 0.080(8) 0.108(10) 0.026(7) 0.074(9) -0.013(8)
C72 0.121(10) 0.070(8) 0.089(8) 0.055(7) 0.031(7) 0.014(7)
C73 0.157(13) 0.097(10) 0.178(14) 0.092(10) 0.050(11) 0.007(9)
C74 0.148(13) 0.105(11) 0.217(16) 0.117(11) -0.011(11) 0.007(9)
C75 0.242(18) 0.074(9) 0.124(12) 0.049(9) 0.028(11) -0.016(10)
C76 0.088(8) 0.084(8) 0.043(6) 0.024(5) -0.002(5) 0.020(6)
C77 0.076(7) 0.080(8) 0.053(6) 0.032(5) 0.002(5) 0.007(5)
C78 0.070(7) 0.095(8) 0.046(6) 0.028(6) -0.002(5) 0.010(6)
C79 0.099(9) 0.107(10) 0.069(8) 0.046(7) 0.015(6) 0.020(7)
C80 0.120(10) 0.128(11) 0.046(7) 0.028(7) 0.005(6) 0.034(8)
C81 0.122(10) 0.080(8) 0.055(7) 0.021(6) -0.001(6) 0.022(6)
C82 0.085(8) 0.101(9) 0.066(7) 0.051(6) 0.005(6) 0.004(6)
C83 0.127(10) 0.085(8) 0.099(9) 0.039(7) 0.034(8) 0.010(7)
C84 0.121(10) 0.119(10) 0.091(8) 0.067(8) -0.017(7) 0.004(8)
C85 0.088(9) 0.149(12) 0.089(9) 0.058(8) 0.005(7) -0.009(8)
C86 0.175(15) 0.136(12) 0.054(8) 0.022(8) 0.006(8) 0.058(11)
C87 0.145(18) 0.156(15) 0.068(10) -0.001(11) 0.018(13) 0.038(16)
C88 0.15(2) 0.163(15) 0.058(11) 0.019(11) 0.009(15) 0.029(18)
C89 0.144(17) 0.148(14) 0.059(10) 0.009(10) 0.009(11) 0.018(15)
C90 0.148(19) 0.150(15) 0.066(10) 0.005(11) 0.019(14) 0.026(16)
C91 0.15(2) 0.152(15) 0.050(11) 0.024(11) 0.007(16) 0.025(18)
C92 0.149(18) 0.166(15) 0.068(11) 0.005(11) 0.028(12) 0.029(15)
B1 0.092(10) 0.069(8) 0.113(11) 0.056(8) 0.030(8) 0.017(7)
C93 0.095(10) 0.078(9) 0.129(10) 0.069(8) 0.052(8) 0.035(7)
C94 0.113(12) 0.075(9) 0.170(14) 0.075(10) 0.083(11) 0.048(9)
C95 0.130(14) 0.084(11) 0.193(16) 0.056(11) 0.102(13) 0.021(10)
C96 0.116(14) 0.118(14) 0.23(2) 0.094(14) 0.105(14) 0.069(12)
C97 0.106(13) 0.143(15) 0.189(17) 0.107(14) 0.068(12) 0.049(12)
C98 0.099(11) 0.100(11) 0.133(12) 0.077(9) 0.054(9) 0.046(9)
F1 0.104(6) 0.078(4) 0.175(7) 0.046(4) 0.062(5) 0.007(4)
F2 0.166(8) 0.080(5) 0.302(12) 0.055(7) 0.154(8) 0.033(5)
F3 0.203(9) 0.147(8) 0.353(14) 0.141(8) 0.175(10) 0.123(7)
F4 0.129(7) 0.209(9) 0.222(9) 0.147(8) 0.075(7) 0.094(7)
F5 0.105(5) 0.131(6) 0.113(5) 0.074(5) 0.031(4) 0.035(5)
C99 0.089(8) 0.061(7) 0.075(8) 0.035(6) 0.018(6) 0.008(6)
C100 0.094(8) 0.066(7) 0.084(8) 0.031(6) 0.013(7) -0.020(6)
C101 0.114(10) 0.082(8) 0.059(7) 0.009(6) 0.010(7) -0.030(7)
C102 0.102(9) 0.088(8) 0.077(8) 0.031(7) 0.032(7) -0.021(7)
C103 0.085(8) 0.062(7) 0.072(8) 0.012(6) 0.013(6) -0.013(6)
C104 0.090(8) 0.075(7) 0.058(7) 0.030(6) 0.017(6) 0.014(6)
F6 0.134(6) 0.090(5) 0.095(5) 0.035(4) 0.007(4) -0.033(4)
F7 0.207(8) 0.121(6) 0.070(5) 0.007(4) 0.032(5) -0.063(5)
F8 0.147(6) 0.124(6) 0.096(5) 0.019(4) 0.050(5) -0.042(5)
F9 0.094(4) 0.092(4) 0.089(4) 0.021(3) 0.014(3) -0.015(3)
F10 0.110(5) 0.088(4) 0.075(4) 0.024(3) 0.027(3) 0.004(3)
C105 0.092(9) 0.071(8) 0.139(10) 0.064(7) 0.029(8) 0.014(6)
C106 0.087(10) 0.084(9) 0.182(13) 0.083(9) 0.047(9) 0.034(7)
C107 0.103(12) 0.102(11) 0.27(2) 0.112(12) 0.046(12) 0.024(9)
C108 0.073(11) 0.182(17) 0.36(3) 0.177(18) 0.052(14) 0.032(11)
C109 0.115(14) 0.142(14) 0.27(2) 0.140(14) 0.009(13) 0.027(11)
C110 0.091(10) 0.115(11) 0.188(14) 0.106(10) 0.015(9) 0.010(8)
F11 0.111(5) 0.082(4) 0.168(6) 0.072(4) 0.078(5) 0.037(4)
F12 0.107(6) 0.126(6) 0.362(13) 0.141(8) 0.103(7) 0.039(5)
F13 0.110(8) 0.210(10) 0.356(15) 0.157(10) 0.040(8) 0.046(7)
F14 0.146(8) 0.186(9) 0.313(13) 0.170(9) -0.006(8) 0.034(6)
F15 0.109(5) 0.121(6) 0.190(7) 0.116(6) 0.000(5) -0.004(4)
C111 0.086(8) 0.083(8) 0.106(9) 0.048(7) 0.038(7) 0.025(6)
C112 0.114(10) 0.097(10) 0.120(11) 0.072(9) 0.049(8) 0.033(7)
C113 0.106(10) 0.091(10) 0.104(10) 0.053(8) 0.039(8) 0.022(7)
C114 0.147(13) 0.121(12) 0.100(11) 0.054(10) 0.070(9) 0.009(10)
C115 0.118(10) 0.079(9) 0.111(11) 0.034(8) 0.056(8) 0.030(7)
C116 0.117(10) 0.077(8) 0.121(11) 0.058(8) 0.053(8) 0.016(7)
F16 0.129(6) 0.109(5) 0.132(5) 0.084(4) 0.060(4) 0.044(4)
F17 0.143(6) 0.145(6) 0.122(6) 0.080(5) 0.056(5) 0.023(5)
F18 0.146(7) 0.129(6) 0.132(6) 0.039(5) 0.078(5) 0.005(5)
F19 0.145(6) 0.098(5) 0.176(7) 0.054(5) 0.090(6) 0.039(5)
F20 0.136(6) 0.089(5) 0.139(6) 0.069(4) 0.058(5) 0.041(4)
C117 0.44(5) 0.25(3) 0.20(3) -0.04(3) -0.02(3) 0.27(3)
C118 0.45(5) 0.24(3) 0.21(3) -0.05(2) -0.05(3) 0.24(3)
C119 0.45(4) 0.21(3) 0.21(3) -0.06(2) -0.07(3) 0.23(3)
C120 0.44(4) 0.18(3) 0.20(3) -0.07(2) -0.07(3) 0.21(3)
C121 0.46(4) 0.18(3) 0.21(3) -0.07(2) -0.05(3) 0.15(3)

loop_
_atom_type_symbol
_atom_type_description
_atom_type_scat_dispersion_real
_atom_type_scat_dispersion_imag
_atom_type_scat_source
H H 0.0000 0.0000 'International Tables Vol C Tables 4.2.6.8 and 6.1.1.4'
B B 0.0013 0.0007 'International Tables Vol C Tables 4.2.6.8 and 6.1.1.4'
C C 0.0033 0.0016 'International Tables Vol C Tables 4.2.6.8 and 6.1.1.4'
N N 0.0061 0.0033 'International Tables Vol C Tables 4.2.6.8 and 6.1.1.4'
F F 0.0171 0.0103 'International Tables Vol C Tables 4.2.6.8 and 6.1.1.4'
Al Al 0.0645 0.0514 'International Tables Vol C Tables 4.2.6.8 and 6.1.1.4'
Fe Fe 0.3463 0.8444 'International Tables Vol C Tables 4.2.6.8 and 6.1.1.4'

loop_
_geom_angle_atom_site_label_1
_geom_angle_atom_site_label_2
_geom_angle_atom_site_label_3
_geom_angle
_geom_angle_site_symmetry_1
_geom_angle_site_symmetry_3
_geom_angle_publ_flag
N2 Al1 C52 107.4(4) . . ?
N2 Al1 N1 99.1(4) . . ?
C52 Al1 N1 105.2(4) . . ?
N2 Al1 C11 110.5(3) . . ?
C52 Al1 C11 125.5(4) . . ?
N1 Al1 C11 105.9(4) . . ?
C5 N1 C1 118.2(10) . . ?
C5 N1 Al1 123.8(8) . . ?
C1 N1 Al1 117.9(8) . . ?
N1 C1 C2 123.7(13) . . ?
C3 C2 C1 116.4(15) . . ?
C2 C3 C4 122.0(15) . . ?
C3 C4 C5 116.7(14) . . ?
N1 C5 C4 122.8(12) . . ?
C10 N2 C6 118.1(8) . . ?
C10 N2 Al1 119.0(6) . . ?
C6 N2 Al1 122.7(6) . . ?
N2 C6 C7 122.0(9) . . ?
C8 C7 C6 119.2(10) . . ?
C9 C8 C7 118.9(9) . . ?
C8 C9 C10 119.2(9) . . ?
N2 C10 C9 122.7(9) . . ?
C12 C11 C15 105.6(7) . . ?
C12 C11 Al1 130.7(7) . . ?
C15 C11 Al1 119.4(6) . . ?
C12 C11 Fe1 68.1(5) . . ?
C15 C11 Fe1 66.5(5) . . ?
Al1 C11 Fe1 147.1(4) . . ?
C13 C12 C11 108.1(8) . . ?
C13 C12 C21 119.9(8) . . ?
C11 C12 C21 132.0(8) . . ?
C13 C12 Fe1 67.1(5) . . ?
C11 C12 Fe1 71.6(5) . . ?
C21 C12 Fe1 125.6(6) . . ?
C14 C13 C12 109.9(8) . . ?
C14 C13 Fe1 70.4(5) . . ?
C12 C13 Fe1 71.9(5) . . ?
C13 C14 C15 108.2(8) . . ?
C13 C14 Fe1 69.6(5) . . ?
C15 C14 Fe1 70.0(4) . . ?
C14 C15 C11 108.1(8) . . ?
C14 C15 C35 122.3(8) . . ?
C11 C15 C35 129.6(8) . . ?
C14 C15 Fe1 68.5(5) . . ?
C11 C15 Fe1 72.3(5) . . ?
C35 C15 Fe1 122.4(6) . . ?
C13 Fe1 C16 168.9(5) . . ?
C13 Fe1 C14 40.1(3) . . ?
C16 Fe1 C14 148.8(6) . . ?
C13 Fe1 C19 110.7(4) . . ?
C16 Fe1 C19 65.0(4) . . ?
C14 Fe1 C19 100.8(4) . . ?
C13 Fe1 C17 127.5(5) . . ?
C16 Fe1 C17 41.6(5) . . ?
C14 Fe1 C17 160.0(5) . . ?
C19 Fe1 C17 66.9(4) . . ?
C13 Fe1 C18 102.6(4) . . ?
C16 Fe1 C18 67.5(4) . . ?
C14 Fe1 C18 120.0(4) . . ?
C19 Fe1 C18 39.1(3) . . ?
C17 Fe1 C18 40.8(4) . . ?
C13 Fe1 C15 68.7(4) . . ?
C16 Fe1 C15 122.4(5) . . ?
C14 Fe1 C15 41.5(3) . . ?
C19 Fe1 C15 124.7(4) . . ?
C17 Fe1 C15 158.4(5) . . ?
C18 Fe1 C15 159.3(4) . . ?
C13 Fe1 C20 142.9(5) . . ?
C16 Fe1 C20 39.2(5) . . ?
C14 Fe1 C20 112.3(5) . . ?
C19 Fe1 C20 39.0(4) . . ?
C17 Fe1 C20 68.6(5) . . ?
C18 Fe1 C20 67.2(4) . . ?
C15 Fe1 C20 107.9(4) . . ?
C13 Fe1 C12 41.0(3) . . ?
C16 Fe1 C12 138.3(5) . . ?
C14 Fe1 C12 68.4(4) . . ?
C19 Fe1 C12 146.8(4) . . ?
C17 Fe1 C12 112.8(4) . . ?
C18 Fe1 C12 117.8(4) . . ?
C15 Fe1 C12 68.6(4) . . ?
C20 Fe1 C12 174.2(4) . . ?
C13 Fe1 C11 68.6(3) . . ?
C16 Fe1 C11 118.2(4) . . ?
C14 Fe1 C11 69.2(3) . . ?
C19 Fe1 C11 165.7(4) . . ?
C17 Fe1 C11 125.6(4) . . ?
C18 Fe1 C11 154.8(4) . . ?
C15 Fe1 C11 41.2(3) . . ?
C20 Fe1 C11 134.1(4) . . ?
C12 Fe1 C11 40.3(3) . . ?
C20 C16 C17 110.4(11) . . ?
C20 C16 Fe1 71.5(6) . . ?
C17 C16 Fe1 70.0(6) . . ?
C18 C17 C16 104.0(9) . . ?
C18 C17 Fe1 69.6(5) . . ?
C16 C17 Fe1 68.5(6) . . ?
C19 C18 C17 107.4(10) . . ?
C19 C18 Fe1 70.0(6) . . ?
C17 C18 Fe1 69.6(6) . . ?
C20 C19 C18 112.3(10) . . ?
C20 C19 Fe1 71.2(6) . . ?
C18 C19 Fe1 70.9(6) . . ?
C19 C20 C16 106.0(12) . . ?
C19 C20 Fe1 69.8(6) . . ?
C16 C20 Fe1 69.3(7) . . ?
C26 C21 C22 117.5(9) . . ?
C26 C21 C12 118.0(9) . . ?
C22 C21 C12 123.9(9) . . ?
C21 C22 C23 122.0(9) . . ?
C24 C23 C22 118.2(9) . . ?
C24 C23 C27 120.2(9) . . ?
C22 C23 C27 121.5(9) . . ?
C23 C24 C25 121.5(10) . . ?
C24 C25 C26 118.2(10) . . ?
C24 C25 C31 120.4(10) . . ?
C26 C25 C31 121.4(10) . . ?
C21 C26 C25 122.4(10) . . ?
C30 C27 C29 108.4(8) . . ?
C30 C27 C28 109.1(8) . . ?
C29 C27 C28 109.1(8) . . ?
C30 C27 C23 112.0(9) . . ?
C29 C27 C23 109.3(8) . . ?
C28 C27 C23 108.9(7) . . ?
C33 C31 C34 108.8(15) . . ?
C33 C31 C32 109.2(16) . . ?
C34 C31 C32 107.1(13) . . ?
C33 C31 C25 115.1(10) . . ?
C34 C31 C25 107.4(12) . . ?
C32 C31 C25 108.8(10) . . ?
C40 C35 C36 118.3(10) . . ?
C40 C35 C15 120.1(9) . . ?
C36 C35 C15 121.4(8) . . ?
C35 C36 C37 122.3(9) . . ?
C38 C37 C36 117.4(10) . . ?
C38 C37 C41 119.5(11) . . ?
C36 C37 C41 123.0(10) . . ?
C37 C38 C39 123.5(11) . . ?
C38 C39 C40 116.6(10) . . ?
C38 C39 C45 119.3(13) . . ?
C40 C39 C45 123.5(12) . . ?
C35 C40 C39 121.8(10) . . ?
C44 C41 C42 108.4(10) . . ?
C44 C41 C37 110.8(10) . . ?
C42 C41 C37 112.8(9) . . ?
C44 C41 C43 109.5(11) . . ?
C42 C41 C43 107.7(11) . . ?
C37 C41 C43 107.5(9) . . ?
C51 C45 C39 112(2) . . ?
C46 C45 C39 105.2(17) . . ?
C46 C45 C48 107(2) . . ?
C39 C45 C48 115.0(15) . . ?
C51 C45 C49 108(3) . . ?
C39 C45 C49 114.7(19) . . ?
C46 C45 C47 111(2) . . ?
C39 C45 C47 111.5(15) . . ?
C48 C45 C47 107(2) . . ?
C51 C45 C50 120(3) . . ?
C39 C45 C50 109.0(18) . . ?
C49 C45 C50 92(3) . . ?
C53 C52 C56 104.8(8) . . ?
C53 C52 Al1 125.8(7) . . ?
C56 C52 Al1 129.3(7) . . ?
C53 C52 Fe2 67.8(5) . . ?
C56 C52 Fe2 68.2(5) . . ?
Al1 C52 Fe2 125.1(5) . . ?
C54 C53 C52 109.2(8) . . ?
C54 C53 C62 121.0(9) . . ?
C52 C53 C62 129.6(9) . . ?
C54 C53 Fe2 68.1(6) . . ?
C52 C53 Fe2 71.3(6) . . ?
C62 C53 Fe2 130.8(7) . . ?
C55 C54 C53 108.5(9) . . ?
C55 C54 Fe2 69.7(6) . . ?
C53 C54 Fe2 70.9(6) . . ?
C54 C55 C56 109.1(9) . . ?
C54 C55 Fe2 69.7(6) . . ?
C56 C55 Fe2 71.5(6) . . ?
C55 C56 C52 108.5(8) . . ?
C55 C56 C76 121.4(8) . . ?
C52 C56 C76 129.9(9) . . ?
C55 C56 Fe2 67.7(6) . . ?
C52 C56 Fe2 70.7(5) . . ?
C76 C56 Fe2 131.1(7) . . ?
C60 Fe2 C54 118.5(9) . . ?
C60 Fe2 C55 100.4(7) . . ?
C54 Fe2 C55 40.6(4) . . ?
C60 Fe2 C59 40.5(7) . . ?
C54 Fe2 C59 102.6(6) . . ?
C55 Fe2 C59 113.4(6) . . ?
C60 Fe2 C61 39.0(7) . . ?
C54 Fe2 C61 155.1(7) . . ?
C55 Fe2 C61 120.8(6) . . ?
C59 Fe2 C61 66.8(8) . . ?
C60 Fe2 C57 67.1(7) . . ?
C54 Fe2 C57 158.7(5) . . ?
C55 Fe2 C57 160.3(5) . . ?
C59 Fe2 C57 67.7(6) . . ?
C61 Fe2 C57 40.1(5) . . ?
C60 Fe2 C53 158.0(9) . . ?
C54 Fe2 C53 41.0(4) . . ?
C55 Fe2 C53 68.5(4) . . ?
C59 Fe2 C53 124.9(6) . . ?
C61 Fe2 C53 162.9(7) . . ?
C57 Fe2 C53 128.3(4) . . ?
C60 Fe2 C56 116.3(7) . . ?
C54 Fe2 C56 68.5(4) . . ?
C55 Fe2 C56 40.8(4) . . ?
C59 Fe2 C56 149.2(6) . . ?
C61 Fe2 C56 108.4(6) . . ?
C57 Fe2 C56 129.5(5) . . ?
C53 Fe2 C56 68.3(3) . . ?
C60 Fe2 C58 68.4(7) . . ?
C54 Fe2 C58 121.5(6) . . ?
C55 Fe2 C58 152.6(6) . . ?
C59 Fe2 C58 42.1(5) . . ?
C61 Fe2 C58 66.6(6) . . ?
C57 Fe2 C58 38.8(5) . . ?
C53 Fe2 C58 112.4(5) . . ?
C56 Fe2 C58 166.6(6) . . ?
C60 Fe2 C52 154.5(8) . . ?
C54 Fe2 C52 69.5(4) . . ?
C55 Fe2 C52 69.4(4) . . ?
C59 Fe2 C52 165.0(7) . . ?
C61 Fe2 C52 125.5(7) . . ?
C57 Fe2 C52 115.1(4) . . ?
C53 Fe2 C52 41.0(3) . . ?
C56 Fe2 C52 41.2(3) . . ?
C58 Fe2 C52 130.5(5) . . ?
C58 C57 C61 109.5(16) . . ?
C58 C57 Fe2 71.9(9) . . ?
C61 C57 Fe2 69.8(9) . . ?
C57 C58 C59 105.9(14) . . ?
C57 C58 Fe2 69.3(8) . . ?
C59 C58 Fe2 67.4(7) . . ?
C60 C59 C58 106.3(16) . . ?
C60 C59 Fe2 69.1(9) . . ?
C58 C59 Fe2 70.5(7) . . ?
C61 C60 C59 109.2(19) . . ?
C61 C60 Fe2 71.5(10) . . ?
C59 C60 Fe2 70.5(10) . . ?
C60 C61 C57 109(2) . . ?
C60 C61 Fe2 69.5(13) . . ?
C57 C61 Fe2 70.1(9) . . ?
C67 C62 C63 118.7(9) . . ?
C67 C62 C53 120.6(9) . . ?
C63 C62 C53 120.3(8) . . ?
C64 C63 C62 122.5(8) . . ?
C63 C64 C65 115.8(9) . . ?
C63 C64 C68 121.9(8) . . ?
C65 C64 C68 122.2(8) . . ?
C66 C65 C64 123.4(9) . . ?
C67 C66 C65 117.9(9) . . ?
C67 C66 C72 122.0(10) . . ?
C65 C66 C72 120.1(9) . . ?
C66 C67 C62 121.6(10) . . ?
C71 C68 C70 109.3(10) . . ?
C71 C68 C69 108.4(10) . . ?
C70 C68 C69 105.8(11) . . ?
C71 C68 C64 112.5(8) . . ?
C70 C68 C64 113.2(8) . . ?
C69 C68 C64 107.3(8) . . ?
C74 C72 C75 110.5(11) . . ?
C74 C72 C73 108.9(10) . . ?
C75 C72 C73 105.9(11) . . ?
C74 C72 C66 109.9(10) . . ?
C75 C72 C66 112.6(9) . . ?
C73 C72 C66 109.0(9) . . ?
C77 C76 C81 119.0(9) . . ?
C77 C76 C56 119.7(9) . . ?
C81 C76 C56 121.0(10) . . ?
C76 C77 C78 122.3(9) . . ?
C79 C78 C77 117.1(10) . . ?
C79 C78 C82 122.6(9) . . ?
C77 C78 C82 120.3(9) . . ?
C78 C79 C80 123.5(10) . . ?
C79 C80 C81 116.2(10) . . ?
C79 C80 C86 123.0(12) . . ?
C81 C80 C86 120.8(13) . . ?
C76 C81 C80 121.7(11) . . ?
C83 C82 C84 108.3(10) . . ?
C83 C82 C78 112.5(8) . . ?
C84 C82 C78 111.0(9) . . ?
C83 C82 C85 109.8(10) . . ?
C84 C82 C85 109.3(9) . . ?
C78 C82 C85 105.9(9) . . ?
C91 C86 C90 122(2) . . ?
C88 C86 C87 117(2) . . ?
C91 C86 C80 111.8(19) . . ?
C88 C86 C80 117.4(19) . . ?
C90 C86 C80 115.3(16) . . ?
C87 C86 C80 110.8(14) . . ?
C88 C86 C89 102.9(18) . . ?
C87 C86 C89 98.3(19) . . ?
C80 C86 C89 107.8(13) . . ?
C91 C86 C92 103(2) . . ?
C90 C86 C92 97(2) . . ?
C80 C86 C92 103.3(13) . . ?
C105 B1 C93 114.3(10) . . ?
C105 B1 C111 100.8(9) . . ?
C93 B1 C111 113.9(9) . . ?
C105 B1 C99 114.4(9) . . ?
C93 B1 C99 100.7(9) . . ?
C111 B1 C99 113.4(9) . . ?
C94 C93 C98 114.8(12) . . ?
C94 C93 B1 127.3(12) . . ?
C98 C93 B1 117.7(12) . . ?
F1 C94 C95 115.7(16) . . ?
F1 C94 C93 121.6(11) . . ?
C95 C94 C93 122.7(16) . . ?
C94 C95 F2 119.4(18) . . ?
C94 C95 C96 120.2(16) . . ?
F2 C95 C96 120.4(16) . . ?
C97 C96 F3 121.2(19) . . ?
C97 C96 C95 119.6(15) . . ?
F3 C96 C95 119(2) . . ?
C96 C97 F4 119.0(17) . . ?
C96 C97 C98 119.1(17) . . ?
F4 C97 C98 121.8(19) . . ?
F5 C98 C97 115.6(15) . . ?
F5 C98 C93 120.9(11) . . ?
C97 C98 C93 123.5(16) . . ?
C100 C99 C104 112.4(9) . . ?
C100 C99 B1 119.6(10) . . ?
C104 C99 B1 127.5(10) . . ?
C101 C100 F6 114.7(10) . . ?
C101 C100 C99 126.1(10) . . ?
F6 C100 C99 119.2(9) . . ?
F7 C101 C100 122.9(10) . . ?
F7 C101 C102 118.7(10) . . ?
C100 C101 C102 118.3(10) . . ?
C103 C102 F8 121.2(10) . . ?
C103 C102 C101 118.9(10) . . ?
F8 C102 C101 119.9(10) . . ?
C102 C103 F9 119.6(9) . . ?
C102 C103 C104 120.2(10) . . ?
F9 C103 C104 120.2(10) . . ?
F10 C104 C103 115.2(10) . . ?
F10 C104 C99 120.8(9) . . ?
C103 C104 C99 124.0(10) . . ?
C106 C105 C110 112.2(11) . . ?
C106 C105 B1 119.9(10) . . ?
C110 C105 B1 125.9(10) . . ?
F11 C106 C107 113.7(11) . . ?
F11 C106 C105 119.7(11) . . ?
C107 C106 C105 126.5(11) . . ?
C108 C107 F12 117.2(15) . . ?
C108 C107 C106 119.2(13) . . ?
F12 C107 C106 123.2(12) . . ?
C109 C108 F13 122.0(16) . . ?
C109 C108 C107 116.6(15) . . ?
F13 C108 C107 121.3(15) . . ?
C108 C109 C110 123.4(14) . . ?
C108 C109 F14 118.8(16) . . ?
C110 C109 F14 117.8(14) . . ?
F15 C110 C109 118.0(12) . . ?
F15 C110 C105 120.5(12) . . ?
C109 C110 C105 121.5(12) . . ?
C112 C111 C116 112.6(11) . . ?
C112 C111 B1 127.5(11) . . ?
C116 C111 B1 119.2(10) . . ?
F16 C112 C111 120.8(13) . . ?
F16 C112 C113 114.9(10) . . ?
C111 C112 C113 124.3(12) . . ?
F17 C113 C114 120.4(13) . . ?
F17 C113 C112 121.3(12) . . ?
C114 C113 C112 118.2(12) . . ?
C115 C114 C113 121.3(14) . . ?
C115 C114 F18 118.5(15) . . ?
C113 C114 F18 120.1(13) . . ?
C114 C115 F19 122.4(13) . . ?
C114 C115 C116 120.0(13) . . ?
F19 C115 C116 117.6(11) . . ?
F20 C116 C115 118.4(11) . . ?
F20 C116 C111 118.2(12) . . ?
C115 C116 C111 123.5(11) . . ?
C119 C118 C117 114.7(19) . . ?
C118 C119 C120 116.3(18) . . ?
C121 C120 C119 116.3(18) . . ?

loop_
_geom_bond_atom_site_label_1
_geom_bond_atom_site_label_2
_geom_bond_distance
_geom_bond_site_symmetry_2
_geom_bond_publ_flag
Al1 N2 1.953(7) . ?
Al1 C52 1.970(10) . ?
Al1 N1 1.981(9) . ?
Al1 C11 1.985(9) . ?
N1 C5 1.339(13) . ?
N1 C1 1.343(13) . ?
C1 C2 1.392(17) . ?
C2 C3 1.38(2) . ?
C3 C4 1.38(2) . ?
C4 C5 1.402(16) . ?
N2 C10 1.336(10) . ?
N2 C6 1.336(10) . ?
C6 C7 1.384(12) . ?
C7 C8 1.370(13) . ?
C8 C9 1.369(13) . ?
C9 C10 1.370(11) . ?
C11 C12 1.452(11) . ?
C11 C15 1.472(11) . ?
C11 Fe1 2.131(8) . ?
C12 C13 1.439(11) . ?
C12 C21 1.476(12) . ?
C12 Fe1 2.083(9) . ?
C13 C14 1.387(11) . ?
C13 Fe1 2.020(8) . ?
C14 C15 1.447(11) . ?
C14 Fe1 2.030(8) . ?
C15 C35 1.492(12) . ?
C15 Fe1 2.051(8) . ?
Fe1 C16 2.024(9) . ?
Fe1 C19 2.035(9) . ?
Fe1 C17 2.045(9) . ?
Fe1 C18 2.045(9) . ?
Fe1 C20 2.052(11) . ?
C16 C20 1.369(16) . ?
C16 C17 1.445(16) . ?
C17 C18 1.424(14) . ?
C18 C19 1.365(12) . ?
C19 C20 1.364(13) . ?
C21 C26 1.373(12) . ?
C21 C22 1.387(12) . ?
C22 C23 1.404(12) . ?
C23 C24 1.370(12) . ?
C23 C27 1.551(13) . ?
C24 C25 1.391(13) . ?
C25 C26 1.394(13) . ?
C25 C31 1.554(15) . ?
C27 C30 1.513(13) . ?
C27 C29 1.522(13) . ?
C27 C28 1.542(12) . ?
C31 C33 1.405(17) . ?
C31 C34 1.516(18) . ?
C31 C32 1.540(17) . ?
C35 C40 1.365(12) . ?
C35 C36 1.388(12) . ?
C36 C37 1.393(13) . ?
C37 C38 1.364(14) . ?
C37 C41 1.538(14) . ?
C38 C39 1.386(15) . ?
C39 C40 1.419(15) . ?
C39 C45 1.475(18) . ?
C41 C44 1.517(14) . ?
C41 C42 1.521(14) . ?
C41 C43 1.551(15) . ?
C45 C51 1.24(6) . ?
C45 C46 1.37(3) . ?
C45 C48 1.49(3) . ?
C45 C49 1.57(5) . ?
C45 C47 1.57(4) . ?
C45 C50 1.78(5) . ?
C52 C53 1.451(12) . ?
C52 C56 1.462(12) . ?
C52 Fe2 2.095(9) . ?
C53 C54 1.420(12) . ?
C53 C62 1.486(12) . ?
C53 Fe2 2.047(10) . ?
C54 C55 1.394(12) . ?
C54 Fe2 2.011(11) . ?
C55 C56 1.419(13) . ?
C55 Fe2 2.011(10) . ?
C56 C76 1.484(12) . ?
C56 Fe2 2.061(9) . ?
Fe2 C60 2.007(17) . ?
Fe2 C59 2.025(12) . ?
Fe2 C61 2.032(17) . ?
Fe2 C57 2.035(14) . ?
Fe2 C58 2.067(12) . ?
C57 C58 1.363(17) . ?
C57 C61 1.395(17) . ?
C58 C59 1.470(18) . ?
C59 C60 1.39(2) . ?
C60 C61 1.35(3) . ?
C62 C67 1.390(12) . ?
C62 C63 1.409(12) . ?
C63 C64 1.383(11) . ?
C64 C65 1.420(12) . ?
C64 C68 1.528(13) . ?
C65 C66 1.393(13) . ?
C66 C67 1.375(12) . ?
C66 C72 1.539(13) . ?
C68 C71 1.488(12) . ?
C68 C70 1.494(13) . ?
C68 C69 1.507(15) . ?
C72 C74 1.495(15) . ?
C72 C75 1.515(15) . ?
C72 C73 1.522(15) . ?
C76 C77 1.370(12) . ?
C76 C81 1.374(12) . ?
C77 C78 1.391(12) . ?
C78 C79 1.373(13) . ?
C78 C82 1.533(14) . ?
C79 C80 1.397(15) . ?
C80 C81 1.409(14) . ?
C80 C86 1.532(16) . ?
C82 C83 1.503(14) . ?
C82 C84 1.529(12) . ?
C82 C85 1.546(14) . ?
C86 C91 1.45(4) . ?
C86 C88 1.45(4) . ?
C86 C90 1.46(4) . ?
C86 C87 1.50(3) . ?
C86 C89 1.74(3) . ?
C86 C92 1.76(3) . ?
B1 C105 1.628(16) . ?
B1 C93 1.636(16) . ?
B1 C111 1.658(17) . ?
B1 C99 1.660(15) . ?
C93 C94 1.364(17) . ?
C93 C98 1.396(16) . ?
C94 F1 1.353(15) . ?
C94 C95 1.363(17) . ?
C95 F2 1.364(16) . ?
C95 C96 1.37(2) . ?
C96 C97 1.34(2) . ?
C96 F3 1.372(15) . ?
C97 F4 1.348(17) . ?
C97 C98 1.367(18) . ?
C98 F5 1.339(14) . ?
C99 C100 1.369(13) . ?
C99 C104 1.382(13) . ?
C100 C101 1.355(14) . ?
C100 F6 1.361(11) . ?
C101 F7 1.337(11) . ?
C101 C102 1.383(13) . ?
C102 C103 1.339(13) . ?
C102 F8 1.360(10) . ?
C103 F9 1.358(10) . ?
C103 C104 1.372(13) . ?
C104 F10 1.348(10) . ?
C105 C106 1.373(14) . ?
C105 C110 1.384(14) . ?
C106 F11 1.343(12) . ?
C106 C107 1.356(16) . ?
C107 C108 1.353(18) . ?
C107 F12 1.355(14) . ?
C108 C109 1.349(19) . ?
C108 F13 1.351(15) . ?
C109 C110 1.370(18) . ?
C109 F14 1.388(14) . ?
C110 F15 1.364(13) . ?
C111 C112 1.390(14) . ?
C111 C116 1.395(14) . ?
C112 F16 1.344(12) . ?
C112 C113 1.398(16) . ?
C113 F17 1.324(12) . ?
C113 C114 1.344(16) . ?
C114 C115 1.326(16) . ?
C114 F18 1.347(14) . ?
C115 F19 1.367(12) . ?
C115 C116 1.385(15) . ?
C116 F20 1.356(12) . ?
C117 C118 1.549(18) . ?
C118 C119 1.486(18) . ?
C119 C120 1.510(17) . ?
C120 C121 1.493(18) . ?

loop_
_geom_torsion_atom_site_label_1
_geom_torsion_atom_site_label_2
_geom_torsion_atom_site_label_3
_geom_torsion_atom_site_label_4
_geom_torsion
_geom_torsion_site_symmetry_1
_geom_torsion_site_symmetry_2
_geom_torsion_site_symmetry_3
_geom_torsion_site_symmetry_4
_geom_torsion_publ_flag
C5 N1 C1 C2 -2(2) . . . . ?
Al1 N1 C1 C2 174.3(13) . . . . ?
N1 C1 C2 C3 0(3) . . . . ?
C1 C2 C3 C4 3(3) . . . . ?
C2 C3 C4 C5 -2(3) . . . . ?
C1 N1 C5 C4 3.3(17) . . . . ?
Al1 N1 C5 C4 -173.3(9) . . . . ?
C3 C4 C5 N1 -1(2) . . . . ?
C10 N2 C6 C7 0.2(15) . . . . ?
Al1 N2 C6 C7 175.6(8) . . . . ?
N2 C6 C7 C8 0.1(17) . . . . ?
C6 C7 C8 C9 0.0(17) . . . . ?
C7 C8 C9 C10 -0.5(16) . . . . ?
C6 N2 C10 C9 -0.7(15) . . . . ?
Al1 N2 C10 C9 -176.3(8) . . . . ?
C8 C9 C10 N2 0.9(16) . . . . ?
C15 C11 C12 C13 -1.3(9) . . . . ?
Al1 C11 C12 C13 154.7(6) . . . . ?
Fe1 C11 C12 C13 -57.3(6) . . . . ?
C15 C11 C12 C21 177.8(8) . . . . ?
Al1 C11 C12 C21 -26.2(13) . . . . ?
Fe1 C11 C12 C21 121.8(9) . . . . ?
C15 C11 C12 Fe1 56.0(5) . . . . ?
Al1 C11 C12 Fe1 -147.9(7) . . . . ?
C11 C12 C13 C14 -0.2(9) . . . . ?
C21 C12 C13 C14 -179.4(7) . . . . ?
Fe1 C12 C13 C14 -60.3(6) . . . . ?
C11 C12 C13 Fe1 60.1(6) . . . . ?
C21 C12 C13 Fe1 -119.1(7) . . . . ?
C12 C13 C14 C15 1.7(10) . . . . ?
Fe1 C13 C14 C15 -59.6(6) . . . . ?
C12 C13 C14 Fe1 61.3(6) . . . . ?
C13 C14 C15 C11 -2.5(9) . . . . ?
Fe1 C14 C15 C11 -61.8(5) . . . . ?
C13 C14 C15 C35 175.0(8) . . . . ?
Fe1 C14 C15 C35 115.6(8) . . . . ?
C13 C14 C15 Fe1 59.3(6) . . . . ?
C12 C11 C15 C14 2.3(9) . . . . ?
Al1 C11 C15 C14 -157.0(6) . . . . ?
Fe1 C11 C15 C14 59.4(5) . . . . ?
C12 C11 C15 C35 -174.9(8) . . . . ?
Al1 C11 C15 C35 25.8(12) . . . . ?
Fe1 C11 C15 C35 -117.8(9) . . . . ?
C12 C11 C15 Fe1 -57.1(5) . . . . ?
Al1 C11 C15 Fe1 143.6(5) . . . . ?
C20 C16 C17 C18 0.8(12) . . . . ?
Fe1 C16 C17 C18 61.1(6) . . . . ?
C20 C16 C17 Fe1 -60.3(8) . . . . ?
C16 C17 C18 C19 -0.1(10) . . . . ?
Fe1 C17 C18 C19 60.2(7) . . . . ?
C16 C17 C18 Fe1 -60.3(6) . . . . ?
C17 C18 C19 C20 -0.6(11) . . . . ?
Fe1 C18 C19 C20 59.3(8) . . . . ?
C17 C18 C19 Fe1 -59.9(6) . . . . ?
C18 C19 C20 C16 1.1(12) . . . . ?
Fe1 C19 C20 C16 60.2(7) . . . . ?
C18 C19 C20 Fe1 -59.1(7) . . . . ?
C17 C16 C20 C19 -1.1(12) . . . . ?
Fe1 C16 C20 C19 -60.5(7) . . . . ?
C17 C16 C20 Fe1 59.4(8) . . . . ?
C13 C12 C21 C26 40.7(11) . . . . ?
C11 C12 C21 C26 -138.3(9) . . . . ?
Fe1 C12 C21 C26 -41.3(10) . . . . ?
C13 C12 C21 C22 -130.4(9) . . . . ?
C11 C12 C21 C22 50.6(13) . . . . ?
Fe1 C12 C21 C22 147.7(7) . . . . ?
C26 C21 C22 C23 -1.1(12) . . . . ?
C12 C21 C22 C23 170.0(7) . . . . ?
C21 C22 C23 C24 2.0(12) . . . . ?
C21 C22 C23 C27 -175.9(7) . . . . ?
C22 C23 C24 C25 -0.2(14) . . . . ?
C27 C23 C24 C25 177.7(9) . . . . ?
C23 C24 C25 C26 -2.3(16) . . . . ?
C23 C24 C25 C31 178.6(10) . . . . ?
C22 C21 C26 C25 -1.6(14) . . . . ?
C12 C21 C26 C25 -173.3(9) . . . . ?
C24 C25 C26 C21 3.3(15) . . . . ?
C31 C25 C26 C21 -177.7(10) . . . . ?
C24 C23 C27 C30 -16.9(12) . . . . ?
C22 C23 C27 C30 160.9(8) . . . . ?
C24 C23 C27 C29 -137.0(9) . . . . ?
C22 C23 C27 C29 40.8(11) . . . . ?
C24 C23 C27 C28 103.9(10) . . . . ?
C22 C23 C27 C28 -78.3(10) . . . . ?
C24 C25 C31 C33 -179.1(15) . . . . ?
C26 C25 C31 C33 2(2) . . . . ?
C24 C25 C31 C34 59.5(16) . . . . ?
C26 C25 C31 C34 -119.5(14) . . . . ?
C24 C25 C31 C32 -56.1(17) . . . . ?
C26 C25 C31 C32 124.8(13) . . . . ?
C14 C15 C35 C40 50.3(13) . . . . ?
C11 C15 C35 C40 -132.8(10) . . . . ?
Fe1 C15 C35 C40 133.8(9) . . . . ?
C14 C15 C35 C36 -124.0(9) . . . . ?
C11 C15 C35 C36 52.9(14) . . . . ?
Fe1 C15 C35 C36 -40.5(12) . . . . ?
C40 C35 C36 C37 0.6(15) . . . . ?
C15 C35 C36 C37 174.9(9) . . . . ?
C35 C36 C37 C38 -0.9(15) . . . . ?
C35 C36 C37 C41 -176.7(9) . . . . ?
C36 C37 C38 C39 1.4(18) . . . . ?
C41 C37 C38 C39 177.3(12) . . . . ?
C37 C38 C39 C40 -1(2) . . . . ?
C37 C38 C39 C45 -173.4(13) . . . . ?
C36 C35 C40 C39 -0.6(17) . . . . ?
C15 C35 C40 C39 -175.0(11) . . . . ?
C38 C39 C40 C35 1(2) . . . . ?
C45 C39 C40 C35 172.6(14) . . . . ?
C38 C37 C41 C44 53.2(14) . . . . ?
C36 C37 C41 C44 -131.2(11) . . . . ?
C38 C37 C41 C42 174.9(10) . . . . ?
C36 C37 C41 C42 -9.4(15) . . . . ?
C38 C37 C41 C43 -66.4(14) . . . . ?
C36 C37 C41 C43 109.2(12) . . . . ?
C38 C39 C45 C51 61(3) . . . . ?
C40 C39 C45 C51 -110(3) . . . . ?
C38 C39 C45 C46 -132.5(19) . . . . ?
C40 C39 C45 C46 56(2) . . . . ?
C38 C39 C45 C48 -15(3) . . . . ?
C40 C39 C45 C48 174(2) . . . . ?
C38 C39 C45 C49 -176(3) . . . . ?
C40 C39 C45 C49 13(3) . . . . ?
C38 C39 C45 C47 107(2) . . . . ?
C40 C39 C45 C47 -64(3) . . . . ?
C38 C39 C45 C50 -74(3) . . . . ?
C40 C39 C45 C50 114(2) . . . . ?
C56 C52 C53 C54 -0.7(11) . . . . ?
Al1 C52 C53 C54 175.8(7) . . . . ?
Fe2 C52 C53 C54 57.7(7) . . . . ?
C56 C52 C53 C62 173.6(10) . . . . ?
Al1 C52 C53 C62 -9.9(15) . . . . ?
Fe2 C52 C53 C62 -128.0(11) . . . . ?
C56 C52 C53 Fe2 -58.4(6) . . . . ?
Al1 C52 C53 Fe2 118.1(7) . . . . ?
C52 C53 C54 C55 0.2(12) . . . . ?
C62 C53 C54 C55 -174.7(9) . . . . ?
Fe2 C53 C54 C55 59.9(7) . . . . ?
C52 C53 C54 Fe2 -59.6(7) . . . . ?
C62 C53 C54 Fe2 125.5(9) . . . . ?
C53 C54 C55 C56 0.4(12) . . . . ?
Fe2 C54 C55 C56 60.9(8) . . . . ?
C53 C54 C55 Fe2 -60.6(7) . . . . ?
C54 C55 C56 C52 -0.8(12) . . . . ?
Fe2 C55 C56 C52 59.0(7) . . . . ?
C54 C55 C56 C76 174.6(9) . . . . ?
Fe2 C55 C56 C76 -125.6(9) . . . . ?
C54 C55 C56 Fe2 -59.8(7) . . . . ?
C53 C52 C56 C55 0.9(11) . . . . ?
Al1 C52 C56 C55 -175.4(7) . . . . ?
Fe2 C52 C56 C55 -57.2(7) . . . . ?
C53 C52 C56 C76 -173.9(10) . . . . ?
Al1 C52 C56 C76 9.7(15) . . . . ?
Fe2 C52 C56 C76 127.9(11) . . . . ?
C53 C52 C56 Fe2 58.2(6) . . . . ?
Al1 C52 C56 Fe2 -118.2(8) . . . . ?
C61 C57 C58 C59 2.2(15) . . . . ?
Fe2 C57 C58 C59 -57.7(8) . . . . ?
C61 C57 C58 Fe2 59.9(10) . . . . ?
C57 C58 C59 C60 -1.2(16) . . . . ?
Fe2 C58 C59 C60 -60.1(11) . . . . ?
C57 C58 C59 Fe2 58.9(9) . . . . ?
C58 C59 C60 C61 0(2) . . . . ?
Fe2 C59 C60 C61 -61.3(13) . . . . ?
C58 C59 C60 Fe2 61.1(10) . . . . ?
C59 C60 C61 C57 2(2) . . . . ?
Fe2 C60 C61 C57 -59.0(11) . . . . ?
C59 C60 C61 Fe2 60.7(13) . . . . ?
C58 C57 C61 C60 -2.5(19) . . . . ?
Fe2 C57 C61 C60 58.7(13) . . . . ?
C58 C57 C61 Fe2 -61.2(10) . . . . ?
C54 C53 C62 C67 -49.7(14) . . . . ?
C52 C53 C62 C67 136.5(11) . . . . ?
Fe2 C53 C62 C67 37.1(14) . . . . ?
C54 C53 C62 C63 122.5(10) . . . . ?
C52 C53 C62 C63 -51.3(15) . . . . ?
Fe2 C53 C62 C63 -150.6(8) . . . . ?
C67 C62 C63 C64 -0.3(14) . . . . ?
C53 C62 C63 C64 -172.6(9) . . . . ?
C62 C63 C64 C65 -2.4(13) . . . . ?
C62 C63 C64 C68 174.2(9) . . . . ?
C63 C64 C65 C66 2.3(14) . . . . ?
C68 C64 C65 C66 -174.3(9) . . . . ?
C64 C65 C66 C67 0.5(15) . . . . ?
C64 C65 C66 C72 178.6(9) . . . . ?
C65 C66 C67 C62 -3.4(15) . . . . ?
C72 C66 C67 C62 178.6(10) . . . . ?
C63 C62 C67 C66 3.3(15) . . . . ?
C53 C62 C67 C66 175.7(10) . . . . ?
C63 C64 C68 C71 31.4(13) . . . . ?
C65 C64 C68 C71 -152.2(10) . . . . ?
C63 C64 C68 C70 155.9(11) . . . . ?
C65 C64 C68 C70 -27.8(14) . . . . ?
C63 C64 C68 C69 -87.7(12) . . . . ?
C65 C64 C68 C69 88.6(12) . . . . ?
C67 C66 C72 C74 -124.6(12) . . . . ?
C65 C66 C72 C74 57.5(15) . . . . ?
C67 C66 C72 C75 -1.0(16) . . . . ?
C65 C66 C72 C75 -178.9(11) . . . . ?
C67 C66 C72 C73 116.2(12) . . . . ?
C65 C66 C72 C73 -61.7(14) . . . . ?
C55 C56 C76 C77 -118.3(11) . . . . ?
C52 C56 C76 C77 55.9(15) . . . . ?
Fe2 C56 C76 C77 154.9(8) . . . . ?
C55 C56 C76 C81 55.5(14) . . . . ?
C52 C56 C76 C81 -130.2(11) . . . . ?
Fe2 C56 C76 C81 -31.2(14) . . . . ?
C81 C76 C77 C78 -0.4(15) . . . . ?
C56 C76 C77 C78 173.6(9) . . . . ?
C76 C77 C78 C79 2.0(14) . . . . ?
C76 C77 C78 C82 -178.5(9) . . . . ?
C77 C78 C79 C80 -0.8(16) . . . . ?
C82 C78 C79 C80 179.7(10) . . . . ?
C78 C79 C80 C81 -1.9(17) . . . . ?
C78 C79 C80 C86 179.0(11) . . . . ?
C77 C76 C81 C80 -2.6(16) . . . . ?
C56 C76 C81 C80 -176.5(10) . . . . ?
C79 C80 C81 C76 3.6(17) . . . . ?
C86 C80 C81 C76 -177.3(11) . . . . ?
C79 C78 C82 C83 -147.4(10) . . . . ?
C77 C78 C82 C83 33.2(13) . . . . ?
C79 C78 C82 C84 -25.8(14) . . . . ?
C77 C78 C82 C84 154.7(10) . . . . ?
C79 C78 C82 C85 92.7(11) . . . . ?
C77 C78 C82 C85 -86.7(11) . . . . ?
C79 C80 C86 C91 51(2) . . . . ?
C81 C80 C86 C91 -128(2) . . . . ?
C79 C80 C86 C88 14(3) . . . . ?
C81 C80 C86 C88 -165.1(19) . . . . ?
C79 C80 C86 C90 -164(2) . . . . ?
C81 C80 C86 C90 17(3) . . . . ?
C79 C80 C86 C87 -124(2) . . . . ?
C81 C80 C86 C87 57(2) . . . . ?
C79 C80 C86 C89 129.4(15) . . . . ?
C81 C80 C86 C89 -49.6(17) . . . . ?
C79 C80 C86 C92 -59.9(18) . . . . ?
C81 C80 C86 C92 121.1(16) . . . . ?
C105 B1 C93 C94 -15.3(16) . . . . ?
C111 B1 C93 C94 -130.5(12) . . . . ?
C99 B1 C93 C94 107.8(12) . . . . ?
C105 B1 C93 C98 170.3(10) . . . . ?
C111 B1 C93 C98 55.2(13) . . . . ?
C99 B1 C93 C98 -66.5(12) . . . . ?
C98 C93 C94 F1 176.7(10) . . . . ?
B1 C93 C94 F1 2.3(18) . . . . ?
C98 C93 C94 C95 -2.1(17) . . . . ?
B1 C93 C94 C95 -176.5(11) . . . . ?
F1 C94 C95 F2 1.5(17) . . . . ?
C93 C94 C95 F2 -179.6(11) . . . . ?
F1 C94 C95 C96 -178.9(12) . . . . ?
C93 C94 C95 C96 0(2) . . . . ?
C94 C95 C96 C97 2(2) . . . . ?
F2 C95 C96 C97 -178.6(13) . . . . ?
C94 C95 C96 F3 -179.2(11) . . . . ?
F2 C95 C96 F3 0(2) . . . . ?
F3 C96 C97 F4 0(2) . . . . ?
C95 C96 C97 F4 178.5(12) . . . . ?
F3 C96 C97 C98 179.7(11) . . . . ?
C95 C96 C97 C98 -1(2) . . . . ?
C96 C97 C98 F5 179.3(13) . . . . ?
F4 C97 C98 F5 -0.6(18) . . . . ?
C96 C97 C98 C93 -1(2) . . . . ?
F4 C97 C98 C93 179.2(11) . . . . ?
C94 C93 C98 F5 -177.7(10) . . . . ?
B1 C93 C98 F5 -2.6(16) . . . . ?
C94 C93 C98 C97 2.6(17) . . . . ?
B1 C93 C98 C97 177.6(11) . . . . ?
C105 B1 C99 C100 59.5(14) . . . . ?
C93 B1 C99 C100 -63.6(13) . . . . ?
C111 B1 C99 C100 174.3(9) . . . . ?
C105 B1 C99 C104 -129.4(12) . . . . ?
C93 B1 C99 C104 107.6(12) . . . . ?
C111 B1 C99 C104 -14.6(15) . . . . ?
C104 C99 C100 C101 -1.7(17) . . . . ?
B1 C99 C100 C101 170.7(11) . . . . ?
C104 C99 C100 F6 -179.5(9) . . . . ?
B1 C99 C100 F6 -7.1(15) . . . . ?
F6 C100 C101 F7 -1.5(18) . . . . ?
C99 C100 C101 F7 -179.3(11) . . . . ?
F6 C100 C101 C102 -179.1(10) . . . . ?
C99 C100 C101 C102 3.1(19) . . . . ?
F7 C101 C102 C103 -179.6(11) . . . . ?
C100 C101 C102 C103 -1.9(19) . . . . ?
F7 C101 C102 F8 0.9(18) . . . . ?
C100 C101 C102 F8 178.6(11) . . . . ?
F8 C102 C103 F9 -0.6(17) . . . . ?
C101 C102 C103 F9 179.9(10) . . . . ?
F8 C102 C103 C104 179.1(10) . . . . ?
C101 C102 C103 C104 -0.4(18) . . . . ?
C102 C103 C104 F10 -177.9(10) . . . . ?
F9 C103 C104 F10 1.7(15) . . . . ?
C102 C103 C104 C99 1.8(17) . . . . ?
F9 C103 C104 C99 -178.5(9) . . . . ?
C100 C99 C104 F10 178.9(9) . . . . ?
B1 C99 C104 F10 7.3(16) . . . . ?
C100 C99 C104 C103 -0.8(15) . . . . ?
B1 C99 C104 C103 -172.4(10) . . . . ?
C93 B1 C105 C106 -55.8(16) . . . . ?
C111 B1 C105 C106 66.8(13) . . . . ?
C99 B1 C105 C106 -171.2(11) . . . . ?
C93 B1 C105 C110 141.6(13) . . . . ?
C111 B1 C105 C110 -95.8(15) . . . . ?
C99 B1 C105 C110 26.2(19) . . . . ?
C110 C105 C106 F11 176.1(12) . . . . ?
B1 C105 C106 F11 11.3(19) . . . . ?
C110 C105 C106 C107 -1(2) . . . . ?
B1 C105 C106 C107 -165.5(15) . . . . ?
F11 C106 C107 C108 -170.3(17) . . . . ?
C105 C106 C107 C108 7(3) . . . . ?
F11 C106 C107 F12 3(2) . . . . ?
C105 C106 C107 F12 179.6(15) . . . . ?
F12 C107 C108 C109 -179.6(18) . . . . ?
C106 C107 C108 C109 -6(3) . . . . ?
F12 C107 C108 F13 0(3) . . . . ?
C106 C107 C108 F13 173.6(17) . . . . ?
F13 C108 C109 C110 -179.4(18) . . . . ?
C107 C108 C109 C110 1(3) . . . . ?
F13 C108 C109 F14 2(3) . . . . ?
C107 C108 C109 F14 -178.0(18) . . . . ?
C108 C109 C110 F15 -177.8(19) . . . . ?
F14 C109 C110 F15 1(3) . . . . ?
C108 C109 C110 C105 6(3) . . . . ?
F14 C109 C110 C105 -175.8(15) . . . . ?
C106 C105 C110 F15 178.3(13) . . . . ?
B1 C105 C110 F15 -18(2) . . . . ?
C106 C105 C110 C109 -5(2) . . . . ?
B1 C105 C110 C109 158.4(15) . . . . ?
C105 B1 C111 C112 -107.1(12) . . . . ?
C93 B1 C111 C112 15.8(16) . . . . ?
C99 B1 C111 C112 130.2(11) . . . . ?
C105 B1 C111 C116 62.4(12) . . . . ?
C93 B1 C111 C116 -174.7(10) . . . . ?
C99 B1 C111 C116 -60.3(13) . . . . ?
C116 C111 C112 F16 -176.2(10) . . . . ?
B1 C111 C112 F16 -6.1(18) . . . . ?
C116 C111 C112 C113 4.0(18) . . . . ?
B1 C111 C112 C113 174.1(11) . . . . ?
F16 C112 C113 F17 -0.6(17) . . . . ?
C111 C112 C113 F17 179.2(11) . . . . ?
F16 C112 C113 C114 176.5(11) . . . . ?
C111 C112 C113 C114 -4(2) . . . . ?
F17 C113 C114 C115 178.1(12) . . . . ?
C112 C113 C114 C115 1(2) . . . . ?
F17 C113 C114 F18 -2(2) . . . . ?
C112 C113 C114 F18 -178.8(11) . . . . ?
C113 C114 C115 F19 179.9(12) . . . . ?
F18 C114 C115 F19 0(2) . . . . ?
C113 C114 C115 C116 1(2) . . . . ?
F18 C114 C115 C116 -179.3(11) . . . . ?
C114 C115 C116 F20 179.1(11) . . . . ?
F19 C115 C116 F20 0.1(17) . . . . ?
C114 C115 C116 C111 0(2) . . . . ?
F19 C115 C116 C111 -179.4(10) . . . . ?
C112 C111 C116 F20 178.6(10) . . . . ?
B1 C111 C116 F20 7.6(16) . . . . ?
C112 C111 C116 C115 -1.9(17) . . . . ?
B1 C111 C116 C115 -172.9(11) . . . . ?
C117 C118 C119 C120 158(3) . . . . ?
C118 C119 C120 C121 88(4) . . . . ?
